data_4345703
loop_
_publ_author_name
'Ruiz de la Oliva, Andreu'
'Sans, Victor'
'Miras, Haralampos N.'
'Long, De-Liang'
'Cronin, Leroy'

_publ_section_title
;
 Coding the Assembly of Polyoxotungstates with a Programmable Reaction
 System.
;
_journal_issue 9
_journal_name_full 'Inorganic chemistry'
_journal_page_first 5089
_journal_page_last 5095
_journal_paper_doi 10.1021/acs.inorgchem.7b00206
_journal_volume 56
_journal_year 2017
_chemical_formula_sum 'C18 H128 K N9 Na2 O142 W36'
_chemical_formula_weight 9446.97
_space_group_crystal_system monoclinic
_space_group_IT_number 15
_space_group_name_Hall '-C 2yc'
_space_group_name_H-M_alt 'C 1 2/c 1'
_symmetry_space_group_name_Hall '-C 2yc'
_symmetry_space_group_name_H-M 'C 1 2/c 1'
_atom_sites_solution_hydrogens geom
_atom_sites_solution_primary direct
_atom_sites_solution_secondary difmap
_audit_creation_method SHELXL-2014/7
_cell_angle_alpha 90
_cell_angle_beta 118.486(7)
_cell_angle_gamma 90
_cell_formula_units_Z 8
_cell_length_a 37.3679(17)
_cell_length_b 26.2614(17)
_cell_length_c 35.8129(14)
_cell_measurement_reflns_used 17891
_cell_measurement_temperature 150(2)
_cell_measurement_theta_max 29.1
_cell_measurement_theta_min 2.83
_cell_volume 30890(3)
_computing_cell_refinement
;
CrysAlisPro, Agilent Technologies,
Version 1.171.35.11 (release 16-05-2011 CrysAlis171 .NET)
(compiled May 16 2011,17:55:39)
;
_computing_data_collection
;
CrysAlisPro, Agilent Technologies,
Version 1.171.35.11 (release 16-05-2011 CrysAlis171 .NET)
(compiled May 16 2011,17:55:39)
;
_computing_data_reduction
;
CrysAlisPro, Agilent Technologies,
Version 1.171.35.11 (release 16-05-2011 CrysAlis171 .NET)
(compiled May 16 2011,17:55:39)
;
_computing_molecular_graphics Diamond3
_computing_publication_material WinGX
_computing_structure_refinement 'SHELXL-2014/7 (Sheldrick, 2014)'
_computing_structure_solution 'SHELXS-97 (Sheldrick, 1990)'
_diffrn_ambient_temperature 150(2)
_diffrn_measured_fraction_theta_full 0.998
_diffrn_measured_fraction_theta_max 0.998
_diffrn_measurement_device_type 'Bruker Apex II CCD'
_diffrn_measurement_method '\w & \f scans'
_diffrn_radiation_type MoK\a
_diffrn_radiation_wavelength 0.71073
_diffrn_reflns_av_R_equivalents 0.1252
_diffrn_reflns_av_unetI/netI 0.1238
_diffrn_reflns_Laue_measured_fraction_full 0.998
_diffrn_reflns_Laue_measured_fraction_max 0.998
_diffrn_reflns_limit_h_max 46
_diffrn_reflns_limit_h_min -46
_diffrn_reflns_limit_k_max 28
_diffrn_reflns_limit_k_min -32
_diffrn_reflns_limit_l_max 44
_diffrn_reflns_limit_l_min -44
_diffrn_reflns_number 131486
_diffrn_reflns_point_group_measured_fraction_full 0.998
_diffrn_reflns_point_group_measured_fraction_max 0.998
_diffrn_reflns_theta_full 25.242
_diffrn_reflns_theta_max 26.000
_diffrn_reflns_theta_min 2.835
_diffrn_source 'fine-focus sealed tube'
_exptl_absorpt_coefficient_mu 26.830
_exptl_absorpt_correction_T_max 0.3472
_exptl_absorpt_correction_T_min 0.0801
_exptl_absorpt_correction_type analytical
_exptl_absorpt_process_details
;
CrysAlisPro, Agilent Technologies,
Version 1.171.35.11 (release 16-05-2011 CrysAlis171 .NET)
(compiled May 16 2011,17:55:39)
Analytical numeric absorption correction using a multifaceted crystal
            model based on expressions derived by R.C. Clark & J.S. Reid.
(Clark, R. C. & Reid, J. S. (1995). Acta Cryst. A51, 887-897)
;
_exptl_crystal_colour colourless
_exptl_crystal_density_diffrn 4.063
_exptl_crystal_density_method none
_exptl_crystal_description block
_exptl_crystal_F_000 33120
_exptl_crystal_size_max 0.190
_exptl_crystal_size_mid 0.060
_exptl_crystal_size_min 0.050
_refine_diff_density_max 2.85
_refine_diff_density_min -2.77
_refine_diff_density_rms 0.57
_refine_ls_extinction_method none
_refine_ls_goodness_of_fit_ref 1.021
_refine_ls_hydrogen_treatment constr
_refine_ls_matrix_type full
_refine_ls_number_parameters 1682
_refine_ls_number_reflns 30320
_refine_ls_number_restraints 12
_refine_ls_restrained_S_all 1.021
_refine_ls_R_factor_all 0.1055
_refine_ls_R_factor_gt 0.0539
_refine_ls_shift/su_max 0.001
_refine_ls_shift/su_mean 0.000
_refine_ls_structure_factor_coef Fsqd
_refine_ls_weighting_details 'w=1/[\s^2^(Fo^2^)+(0.0388P)^2^] where P=(Fo^2^+2Fc^2^)/3'
_refine_ls_weighting_scheme calc
_refine_ls_wR_factor_gt 0.1016
_refine_ls_wR_factor_ref 0.1241
_reflns_Friedel_coverage 0.000
_reflns_number_gt 19312
_reflns_number_total 30320
_reflns_threshold_expression 'I > 2\s(I)'
_cod_data_source_file ic7b00206_si_004.cif
_cod_data_source_block ar192b3
_cod_depositor_comments 'Adding full bibliography for 4345703.cif.'
_cod_database_code 4345703
_shelx_shelxl_version_number 2014/7
_shelx_space_group_comment
;
The symmetry employed for this shelxl refinement is uniquely defined
by the following loop, which should always be used as a source of
symmetry information in preference to the above space-group names.
They are only intended as comments.
;
_shelx_estimated_absorpt_t_min 0.080
_shelx_estimated_absorpt_t_max 0.347

loop_
_space_group_symop_operation_xyz
'x, y, z'
'-x, y, -z+1/2'
'x+1/2, y+1/2, z'
'-x+1/2, y+1/2, -z+1/2'
'-x, -y, -z'
'x, -y, z-1/2'
'-x+1/2, -y+1/2, -z'
'x+1/2, -y+1/2, z-1/2'

loop_
_atom_site_label
_atom_site_type_symbol
_atom_site_fract_x
_atom_site_fract_y
_atom_site_fract_z
_atom_site_U_iso_or_equiv
_atom_site_adp_type
_atom_site_occupancy
_atom_site_site_symmetry_order
_atom_site_calc_flag
_atom_site_refinement_flags_posn
_atom_site_refinement_flags_adp
_atom_site_refinement_flags_occupancy
W1 W 0.14987(2) 0.83026(4) 0.12828(2) 0.0177(2) Uani 1 1 d . . .
W2 W 0.24164(2) 0.90648(4) 0.19033(2) 0.0158(2) Uani 1 1 d . . .
W3 W 0.17382(2) 0.84201(4) 0.27968(2) 0.0192(2) Uani 1 1 d . . .
W4 W 0.06705(2) 1.06107(4) 0.01702(2) 0.0177(2) Uani 1 1 d . . .
W5 W 0.16619(2) 1.05742(4) 0.00857(2) 0.0148(2) Uani 1 1 d . . .
W6 W 0.22495(2) 1.00107(4) 0.23878(2) 0.0190(2) Uani 1 1 d . . .
W7 W 0.13402(2) 0.92280(4) 0.18167(2) 0.0176(2) Uani 1 1 d . . .
W8 W 0.30574(2) 0.88123(4) -0.02237(2) 0.0186(2) Uani 1 1 d . . .
W9 W 0.15492(2) 1.14865(4) 0.06340(2) 0.0182(2) Uani 1 1 d . . .
W10 W 0.02427(2) 1.13918(4) -0.08244(2) 0.0198(2) Uani 1 1 d . . .
W11 W 0.13397(2) 0.95679(4) 0.08186(2) 0.0176(2) Uani 1 1 d . . .
W12 W 0.26005(2) 0.92866(4) 0.32251(2) 0.0182(2) Uani 1 1 d . . .
W13 W 0.25263(2) 0.77037(4) 0.17282(2) 0.0190(2) Uani 1 1 d . . .
W14 W 0.32765(2) 0.81711(4) 0.26195(2) 0.0186(2) Uani 1 1 d . . .
W15 W 0.07977(2) 1.15919(4) -0.12991(2) 0.0207(2) Uani 1 1 d . . .
W16 W 0.40197(2) 0.81014(4) 0.01224(2) 0.0198(2) Uani 1 1 d . . .
W17 W 0.04260(2) 1.04389(4) -0.13195(2) 0.0194(2) Uani 1 1 d . . .
W18 W 0.42932(2) 0.83212(4) 0.15899(2) 0.0212(2) Uani 1 1 d . . .
W19 W 0.31541(2) 0.95378(4) 0.27672(2) 0.0184(2) Uani 1 1 d . . .
W20 W 0.18808(2) 0.74967(4) 0.22472(2) 0.0184(2) Uani 1 1 d . . .
W21 W 0.14469(2) 0.98597(4) -0.08779(2) 0.0190(2) Uani 1 1 d . . .
W22 W 0.25404(2) 0.99868(4) -0.02348(2) 0.0184(2) Uani 1 1 d . . .
W23 W 0.20802(2) 1.16793(4) 0.01495(2) 0.0179(2) Uani 1 1 d . . .
W24 W 0.48797(2) 0.84119(4) 0.09789(3) 0.0227(2) Uani 1 1 d . . .
W25 W 0.35492(2) 0.98809(4) -0.01757(2) 0.0194(2) Uani 1 1 d . . .
W26 W 0.33232(2) 0.83894(4) 0.16319(2) 0.0197(2) Uani 1 1 d . . .
W27 W 0.34510(2) 0.79814(4) 0.07310(2) 0.0192(2) Uani 1 1 d . . .
W28 W 0.18347(2) 1.10058(4) -0.08460(2) 0.0184(2) Uani 1 1 d . . .
W29 W 0.40476(2) 1.04383(4) 0.08992(3) 0.0222(2) Uani 1 1 d . . .
W30 W 0.26439(2) 0.79097(4) 0.31550(2) 0.0185(2) Uani 1 1 d . . .
W31 W 0.35967(2) 0.93701(4) 0.08515(2) 0.0165(2) Uani 1 1 d . . .
W32 W 0.08144(2) 0.96467(4) -0.03428(2) 0.0174(2) Uani 1 1 d . . .
W33 W 0.43851(2) 0.97107(4) 0.17275(2) 0.0228(2) Uani 1 1 d . . .
W34 W 0.48764(2) 0.97676(4) 0.11735(3) 0.0233(2) Uani 1 1 d . . .
W35 W 0.11627(2) 1.21476(4) -0.02403(3) 0.0203(2) Uani 1 1 d . . .
W36 W 0.45151(2) 0.91535(4) 0.01397(2) 0.0206(2) Uani 1 1 d . . .
K1 K 0.26064(12) 0.9781(2) 0.10093(13) 0.0219(12) Uani 1 1 d . . .
Na1 Na 0.3052(2) 1.0916(4) 0.1685(2) 0.024(2) Uani 1 1 d . . .
Na2 Na 0.2274(2) 1.1334(4) 0.1874(2) 0.028(2) Uani 1 1 d . . .
O1 O 0.1131(3) 0.8692(5) 0.1412(4) 0.013(3) Uani 1 1 d . . .
O2 O 0.1563(3) 0.7776(5) 0.2507(4) 0.012(3) Uiso 1 1 d . . .
O3 O 0.3524(3) 0.9339(6) 0.0301(4) 0.014(3) Uiso 1 1 d . . .
O4 O 0.3157(3) 0.9001(6) 0.1511(3) 0.019(4) Uani 1 1 d . . .
O5 O 0.3820(3) 0.8711(5) 0.1005(3) 0.011(3) Uiso 1 1 d . . .
O6 O 0.2065(3) 0.9019(6) 0.3003(4) 0.015(3) Uani 1 1 d . . .
O7 O 0.1173(3) 0.9427(6) 0.0220(4) 0.022(4) Uani 1 1 d . . .
O8 O 0.2649(4) 1.0060(6) 0.0273(4) 0.024(4) Uani 1 1 d . . .
O9 O 0.1482(4) 0.8843(6) 0.0929(4) 0.021(4) Uani 1 1 d . . .
O10 O 0.2407(4) 0.9835(6) -0.0927(4) 0.023(4) Uani 1 1 d . . .
O11 O 0.0996(4) 1.1178(6) 0.0409(4) 0.020(3) Uani 1 1 d . . .
O12 O 0.1455(3) 1.1398(6) -0.0029(4) 0.013(3) Uiso 1 1 d . . .
O13 O 0.1659(4) 0.6905(6) 0.2116(4) 0.020(3) Uani 1 1 d . . .
O14 O 0.1578(3) 1.0589(6) -0.0475(4) 0.016(3) Uiso 1 1 d . . .
O15 O 0.2004(3) 0.8034(6) 0.1367(4) 0.014(3) Uani 1 1 d . . .
O16 O 0.1436(3) 0.8780(6) 0.2256(3) 0.014(3) Uani 1 1 d . . .
O17 O 0.4503(3) 0.8966(6) 0.1795(4) 0.024(4) Uani 1 1 d . . .
O18 O 0.2979(3) 0.7901(6) 0.2902(4) 0.019(3) Uiso 1 1 d . . .
O19 O 0.3888(4) 1.0258(6) 0.0303(4) 0.020(4) Uani 1 1 d . . .
O20 O 0.1028(3) 1.0169(6) 0.0622(3) 0.014(3) Uani 1 1 d . . .
O21 O 0.1729(3) 0.9700(6) 0.2191(4) 0.019(4) Uani 1 1 d . . .
O22 O 0.0484(3) 0.9969(6) -0.0144(4) 0.016(3) Uani 1 1 d . . .
O23 O 0.2788(3) 0.8597(6) 0.3314(4) 0.018(3) Uani 1 1 d . . .
O24 O 0.3547(4) 0.8469(6) -0.0178(4) 0.019(3) Uani 1 1 d . . .
O25 O 0.3327(3) 0.8802(6) 0.2857(4) 0.017(3) Uani 1 1 d . . .
O26 O 0.2365(4) 0.9936(6) 0.2972(4) 0.023(3) Uiso 1 1 d . . .
O27 O 0.0745(4) 1.2019(6) -0.1690(4) 0.022(4) Uani 1 1 d . . .
O28 O 0.1656(3) 1.1559(6) 0.1161(4) 0.015(3) Uani 1 1 d . . .
O29 O 0.3129(3) 0.8392(6) 0.0246(4) 0.014(3) Uiso 1 1 d . . .
O30 O 0.4015(4) 0.9482(6) -0.0122(4) 0.020(3) Uani 1 1 d . . .
O31 O 0.3432(3) 0.8393(6) 0.2209(4) 0.023(4) Uani 1 1 d . . .
O32 O 0.2054(4) 1.1235(6) -0.1128(4) 0.024(4) Uani 1 1 d . . .
O33 O 0.1154(3) 0.7905(6) 0.0904(4) 0.020(4) Uani 1 1 d . . .
O34 O 0.0918(3) 1.0187(6) -0.1242(4) 0.018(3) Uani 1 1 d . . .
O35 O 0.2316(3) 0.7338(6) 0.2822(4) 0.017(3) Uiso 1 1 d . . .
O36 O 0.4607(3) 1.0426(6) 0.1013(4) 0.020(4) Uani 1 1 d . . .
O37 O 0.1984(3) 0.9723(6) -0.0477(4) 0.021(4) Uani 1 1 d . . .
O38 O 0.4709(4) 0.9641(6) 0.0586(4) 0.016(3) Uani 1 1 d . . .
O39 O 0.2702(3) 0.9267(6) -0.0179(4) 0.015(3) Uani 1 1 d . . .
O40 O 0.2373(3) 0.9043(6) 0.1407(4) 0.024(4) Uani 1 1 d . . .
O41 O 0.0037(3) 1.0857(6) -0.1232(4) 0.021(4) Uani 1 1 d . . .
O42 O 0.2255(4) 0.9780(6) 0.1889(4) 0.021(3) Uiso 1 1 d . . .
O43 O 0.1893(3) 0.8862(6) 0.1803(4) 0.020(4) Uani 1 1 d . . .
O44 O 0.1098(4) 1.1993(6) -0.0794(4) 0.023(4) Uani 1 1 d . . .
O45 O 0.4277(4) 0.8775(6) 0.0537(4) 0.019(3) Uani 1 1 d . . .
O46 O 0.0365(3) 1.0944(6) -0.0366(4) 0.013(3) Uani 1 1 d . . .
O47 O 0.0707(4) 0.9194(6) 0.0608(4) 0.028(4) Uani 1 1 d . . .
O48 O 0.1962(3) 1.1524(6) -0.0437(4) 0.019(3) Uiso 1 1 d . . .
O49 O 0.3035(3) 0.7592(6) 0.2230(4) 0.021(4) Uani 1 1 d . . .
O50 O 0.1116(3) 1.0410(6) -0.0076(4) 0.017(3) Uani 1 1 d . . .
O51 O 0.2968(4) 0.9392(6) 0.2190(4) 0.021(4) Uani 1 1 d . . .
O52 O 0.4286(4) 0.8525(6) -0.0122(4) 0.024(4) Uani 1 1 d . . .
O53 O 0.0489(3) 1.0034(6) -0.0875(4) 0.017(3) Uani 1 1 d . . .
O54 O 0.4228(4) 0.9625(6) 0.1053(4) 0.026(4) Uani 1 1 d . . .
O55 O 0.3110(3) 0.9288(6) 0.0761(4) 0.017(3) Uani 1 1 d . . .
O56 O 0.2843(4) 1.0142(6) 0.2625(4) 0.022(4) Uani 1 1 d . . .
O57 O 0.1900(4) 1.0005(6) 0.0265(4) 0.020(4) Uani 1 1 d . . .
O58 O 0.2567(4) 1.1930(7) 0.0347(4) 0.025(4) Uani 1 1 d . . .
O59 O 0.2532(3) 0.9256(6) 0.2567(4) 0.019(3) Uani 1 1 d . . .
O60 O 0.3212(3) 0.9324(6) -0.0508(4) 0.021(4) Uani 1 1 d . . .
O61 O 0.1345(4) 0.9606(6) 0.1346(4) 0.022(4) Uani 1 1 d . . .
O62 O 0.3122(4) 0.9487(6) 0.3289(4) 0.021(3) Uiso 1 1 d . . .
O63 O 0.1027(4) 1.2766(6) -0.0300(4) 0.025(4) Uani 1 1 d . . .
O64 O 0.2168(3) 1.0989(5) 0.0260(4) 0.014(3) Uani 1 1 d . . .
O65 O 0.1807(4) 0.9797(6) 0.0957(4) 0.023(4) Uani 1 1 d . . .
O66 O 0.4504(4) 0.9820(7) 0.2245(4) 0.039(5) Uani 1 1 d . . .
O67 O 0.2476(4) 0.7148(6) 0.1462(4) 0.024(4) Uani 1 1 d . . .
O68 O 0.2181(3) 0.8081(6) 0.3242(4) 0.021(4) Uani 1 1 d . . .
O69 O 0.0904(4) 0.9499(6) 0.1767(4) 0.020(3) Uani 1 1 d . . .
O70 O 0.2793(3) 0.8077(6) 0.1485(4) 0.017(3) Uani 1 1 d . . .
O71 O 0.1211(4) 0.9622(6) -0.0550(4) 0.021(4) Uani 1 1 d . . .
O72 O 0.1278(4) 1.2095(6) 0.0348(4) 0.019(3) Uani 1 1 d . . .
O73 O -0.0202(4) 1.1684(6) -0.0894(4) 0.025(4) Uani 1 1 d . . .
O74 O 0.0562(3) 0.9084(6) -0.0548(4) 0.024(4) Uani 1 1 d . . .
O75 O 0.1561(3) 0.7866(6) 0.1751(4) 0.015(3) Uani 1 1 d . . .
O76 O 0.2661(3) 0.8445(6) 0.2121(4) 0.021(4) Uani 1 1 d . . .
O77 O 0.3523(4) 1.0265(6) -0.0570(4) 0.023(4) Uani 1 1 d . . .
O78 O 0.2040(4) 1.1767(6) 0.0672(4) 0.020(3) Uani 1 1 d . . .
O79 O 0.4996(3) 0.9059(6) 0.1272(4) 0.024(4) Uani 1 1 d . . .
O80 O 0.1647(4) 1.0363(6) -0.1120(4) 0.018(3) Uani 1 1 d . . .
O81 O 0.3827(4) 0.9545(6) 0.1473(4) 0.025(4) Uani 1 1 d . . .
O82 O 0.0786(3) 1.1036(6) -0.0831(4) 0.018(3) Uiso 1 1 d . . .
O83 O 0.2175(3) 0.8234(6) 0.2541(4) 0.013(3) Uiso 1 1 d . . .
O84 O 0.3205(3) 0.8190(6) 0.1054(4) 0.014(3) Uani 1 1 d . . .
O85 O 0.2942(4) 0.7596(6) 0.3624(4) 0.023(4) Uani 1 1 d . . .
O86 O 0.3212(4) 0.7396(6) 0.0563(4) 0.022(4) Uani 1 1 d . . .
O87 O 0.4609(4) 0.8245(7) 0.1305(4) 0.031(5) Uani 1 1 d . . .
O88 O 0.3929(4) 0.7788(6) 0.1250(4) 0.021(4) Uani 1 1 d . . .
O89 O 0.4732(4) 0.9372(7) -0.0161(4) 0.032(4) Uani 1 1 d . . .
O90 O 0.1297(4) 1.1276(6) -0.1178(4) 0.019(4) Uani 1 1 d . . .
O91 O 0.0324(4) 1.1774(7) -0.1247(4) 0.027(4) Uani 1 1 d . . .
O92 O 0.1394(4) 0.8475(7) 0.2993(4) 0.030(4) Uani 1 1 d . . .
O93 O 0.0650(4) 1.1844(6) -0.0416(4) 0.028(4) Uani 1 1 d . . .
O94 O 0.0074(4) 1.0093(6) -0.1762(4) 0.026(4) Uani 1 1 d . . .
O95 O 0.2696(4) 0.9431(6) 0.3732(4) 0.024(4) Uani 1 1 d . . .
O96 O 0.0329(3) 1.0709(6) 0.0345(4) 0.019(4) Uani 1 1 d . . .
O97 O 0.3558(4) 1.0134(7) 0.0819(4) 0.026(4) Uani 1 1 d . . .
O98 O 0.3729(4) 0.7901(6) 0.2970(4) 0.024(4) Uani 1 1 d . . .
O99 O 0.4898(4) 0.9789(6) 0.1723(4) 0.024(4) Uani 1 1 d . . .
O100 O 0.3823(4) 0.7891(6) 0.0482(4) 0.026(4) Uani 1 1 d . . .
O101 O 0.3875(4) 0.8452(6) 0.1770(4) 0.022(3) Uiso 1 1 d . . .
O102 O 0.0496(4) 1.1022(6) -0.1626(4) 0.022(4) Uani 1 1 d . . .
O103 O 0.2114(4) 1.0639(6) 0.2273(4) 0.023(4) Uani 1 1 d . . .
O104 O 0.4573(4) 0.7914(6) 0.0571(4) 0.026(4) Uani 1 1 d . . .
O105 O 0.1739(3) 1.2254(6) -0.0069(4) 0.017(3) Uani 1 1 d . . .
O106 O 0.2322(3) 1.0633(6) -0.0455(4) 0.018(3) Uani 1 1 d . . .
O107 O 0.3622(4) 0.9810(7) 0.2929(4) 0.032(4) Uani 1 1 d . . .
O108 O 0.1732(4) 1.0820(6) 0.0639(4) 0.022(4) Uani 1 1 d . . .
O109 O 0.1368(4) 0.9355(6) -0.1214(4) 0.024(4) Uani 1 1 d . . .
O110 O 0.2266(4) 0.7464(6) 0.2055(4) 0.018(3) Uani 1 1 d . . .
O111 O 0.4244(4) 1.0385(6) 0.1503(4) 0.028(4) Uani 1 1 d . . .
O112 O 0.3504(4) 0.7537(6) 0.1766(4) 0.022(3) Uiso 1 1 d . . .
O113 O 0.5363(4) 0.9998(7) 0.1343(4) 0.032(4) Uani 1 1 d . . .
O114 O 0.5328(4) 0.8081(7) 0.1251(4) 0.033(5) Uani 1 1 d . . .
O115 O 0.4600(4) 0.7964(7) 0.2035(4) 0.029(4) Uani 1 1 d . . .
O116 O 0.3950(4) 0.7576(7) -0.0186(4) 0.033(4) Uani 1 1 d . . .
O117 O 0.3935(4) 1.1077(6) 0.0838(5) 0.032(4) Uani 1 1 d . . .
O118 O 0.4968(4) 0.8741(7) 0.0557(4) 0.028(4) Uani 1 1 d . . .
O119 O 0.3070(4) 1.0133(6) -0.0173(4) 0.026(4) Uani 1 1 d . . .
O121 O 0.2729(4) 0.8450(7) -0.0643(4) 0.030(4) Uani 1 1 d . . .
O122 O 0.1241(4) 0.8361(7) 0.0073(5) 0.043(5) Uani 1 1 d . . .
O123 O 0.1999(7) 1.1767(12) 0.2213(7) 0.069(7) Uiso 0.8 1 d . . P
O124 O 0.5486(9) 0.9397(15) -0.0109(9) 0.082(10) Uiso 0.7 1 d . . P
O125 O 0.3999(8) 1.0753(13) 0.2888(9) 0.088(9) Uiso 0.8 1 d . . P
O126 O 0.3316(4) 1.0050(6) 0.1806(4) 0.023(4) Uani 1 1 d . . .
O127 O 0.2677(4) 1.1700(7) 0.1515(4) 0.029(4) Uani 1 1 d . . .
O128 O 0.2978(4) 1.1048(7) 0.2321(4) 0.038(5) Uani 1 1 d . . .
O129 O 0.2988(4) 1.0780(7) 0.0982(4) 0.032(4) Uani 1 1 d . . .
O130 O 0.0310(4) 0.9829(7) 0.0858(4) 0.028(4) Uani 1 1 d . . .
O131 O 0.5294(7) 1.0760(11) 0.2106(7) 0.096(8) Uiso 1 1 d . . .
O132 O 0.3962(5) 0.8671(8) 0.4803(6) 0.062(6) Uani 1 1 d . . .
O133 O 0.3087(5) 0.6858(9) 0.1159(5) 0.063(7) Uani 1 1 d . . .
O134 O 0.3689(7) 1.1298(11) 0.2082(7) 0.096(8) Uiso 1 1 d . . .
O135 O 0.4412(6) 1.1172(10) 0.2088(6) 0.081(8) Uani 1 1 d . . .
O136 O 0.2357(4) 1.0599(6) 0.1455(4) 0.025(4) Uani 1 1 d . . .
O137 O 0.5610(8) 0.7138(13) 0.1850(8) 0.088(9) Uiso 0.8 1 d . . P
O138 O 0.0288(11) 1.2918(18) -0.2047(12) 0.069(12) Uiso 0.5 1 d . . P
O139 O 0.2001(8) 0.9078(14) -0.1503(9) 0.058(9) Uiso 0.6 1 d . . P
O140 O -0.0192(9) 1.1853(15) 0.0028(10) 0.065(9) Uiso 0.6 1 d . . P
O141 O 0.1353(9) 1.1684(15) 0.2483(10) 0.067(10) Uiso 0.6 1 d . . P
O142 O 0.4268(10) 0.7155(17) 0.2247(11) 0.057(10) Uiso 0.5 1 d . . P
O143 O 0.1497(8) 1.0146(14) -0.1984(9) 0.057(9) Uiso 0.6 1 d . . P
O144 O -0.0720(9) 1.2087(16) -0.1699(10) 0.071(10) Uiso 0.6 1 d . . P
O145 O 0.3965(11) 1.2213(19) 0.2319(12) 0.045(11) Uiso 0.4 1 d . . P
O146 O 0.0133(10) 0.9070(18) -0.1950(11) 0.036(10) Uiso 0.4 1 d . . P
O147 O 0.1090(16) 0.948(3) -0.2594(17) 0.086(18) Uiso 0.4 1 d . . P
N1 N 0.2092(6) 0.8351(8) 0.0565(6) 0.037(5) Uani 1 1 d . . .
H1D H 0.1820 0.8382 0.0472 0.044 Uiso 1 1 calc R U .
H1E H 0.2226 0.8439 0.0844 0.044 Uiso 1 1 calc R U .
N2 N 0.5472(5) 0.8948(9) 0.2241(6) 0.041(5) Uiso 1 1 d . . .
H2D H 0.5233 0.9048 0.2016 0.049 Uiso 1 1 calc R U .
H2E H 0.5461 0.9030 0.2482 0.049 Uiso 1 1 calc R U .
N3 N 0.3136(6) 0.8770(10) 0.4611(6) 0.048(7) Uani 1 1 d . . .
H3D H 0.2981 0.9054 0.4499 0.057 Uiso 1 1 calc R U .
H3E H 0.3400 0.8856 0.4697 0.057 Uiso 1 1 calc R U .
N4 N 0.3292(5) 0.2407(8) 0.0908(5) 0.028(4) Uiso 1 1 d . . .
H4D H 0.3063 0.2281 0.0685 0.034 Uiso 1 1 calc R U .
H4E H 0.3378 0.2676 0.0812 0.034 Uiso 1 1 calc R U .
N5 N 0.0745(6) 1.0660(13) 0.1349(8) 0.087(9) Uiso 1 1 d D . .
H5D H 0.0639 1.0756 0.1073 0.105 Uiso 1 1 calc R U .
H5E H 0.0739 1.0314 0.1349 0.105 Uiso 1 1 calc R U .
N6 N 0.3963(18) 1.0716(18) -0.099(2) 0.085(19) Uiso 0.5 1 d D . P
N6' N 0.4147(13) 1.054(2) -0.0962(15) 0.049(12) Uiso 0.5 1 d D . P
N7 N 0.4224(6) 0.6902(11) 0.0863(7) 0.079(8) Uiso 1 1 d D . .
H7D H 0.4199 0.6777 0.0615 0.094 Uiso 1 1 calc R U .
H7E H 0.4115 0.7221 0.0812 0.094 Uiso 1 1 calc R U .
N8 N 0.1596(8) 0.6601(13) 0.1132(9) 0.047(8) Uiso 0.7 1 d D . P
N9 N 0.0829(14) 1.217(2) 0.1026(19) 0.06(2) Uiso 0.3 1 d D . P
H9D H 0.0807 1.2226 0.0765 0.068 Uiso 0.3 1 calc R U P
H9E H 0.0646 1.2385 0.1040 0.068 Uiso 0.3 1 calc R U P
C1 C 0.2212(6) 0.8695(11) 0.0323(7) 0.035(7) Uani 1 1 d . . .
H1A H 0.2507 0.8673 0.0431 0.053 Uiso 1 1 calc R U .
H1B H 0.2138 0.9045 0.0353 0.053 Uiso 1 1 calc R U .
H1C H 0.2071 0.8598 0.0022 0.053 Uiso 1 1 calc R U .
C2 C 0.2189(6) 0.7814(11) 0.0515(6) 0.037(7) Uani 1 1 d . . .
H2A H 0.2026 0.7710 0.0217 0.056 Uiso 1 1 calc R U .
H2B H 0.2124 0.7593 0.0695 0.056 Uiso 1 1 calc R U .
H2C H 0.2479 0.7784 0.0599 0.056 Uiso 1 1 calc R U .
C3 C 0.5514(6) 0.8383(10) 0.2224(6) 0.028(5) Uiso 1 1 d . . .
H3A H 0.5578 0.8298 0.1997 0.042 Uiso 1 1 calc R U .
H3B H 0.5258 0.8219 0.2169 0.042 Uiso 1 1 calc R U .
H3C H 0.5734 0.8263 0.2497 0.042 Uiso 1 1 calc R U .
C4 C 0.5801(7) 0.9222(12) 0.2234(8) 0.052(9) Uani 1 1 d . . .
H4A H 0.6061 0.9101 0.2465 0.079 Uiso 1 1 calc R U .
H4B H 0.5772 0.9586 0.2269 0.079 Uiso 1 1 calc R U .
H4C H 0.5797 0.9164 0.1961 0.079 Uiso 1 1 calc R U .
C5 C 0.3011(7) 0.8381(12) 0.4283(7) 0.048(8) Uani 1 1 d . . .
H5A H 0.3217 0.8111 0.4377 0.072 Uiso 1 1 calc R U .
H5B H 0.2983 0.8534 0.4021 0.072 Uiso 1 1 calc R U .
H5C H 0.2750 0.8236 0.4231 0.072 Uiso 1 1 calc R U .
C6 C 0.3099(6) 0.8607(11) 0.4980(7) 0.035(6) Uiso 1 1 d . . .
H6A H 0.2825 0.8469 0.4886 0.052 Uiso 1 1 calc R U .
H6B H 0.3143 0.8899 0.5167 0.052 Uiso 1 1 calc R U .
H6C H 0.3302 0.8345 0.5134 0.052 Uiso 1 1 calc R U .
C7 C 0.3598(6) 0.2024(11) 0.1057(7) 0.039(7) Uani 1 1 d . . .
H7A H 0.3861 0.2175 0.1254 0.058 Uiso 1 1 calc R U .
H7B H 0.3616 0.1874 0.0815 0.058 Uiso 1 1 calc R U .
H7C H 0.3529 0.1757 0.1203 0.058 Uiso 1 1 calc R U .
C8 C 0.3192(7) 0.2584(11) 0.1230(7) 0.042(7) Uani 1 1 d . . .
H8A H 0.3142 0.2292 0.1369 0.063 Uiso 1 1 calc R U .
H8B H 0.2947 0.2797 0.1097 0.063 Uiso 1 1 calc R U .
H8C H 0.3419 0.2786 0.1442 0.063 Uiso 1 1 calc R U .
C9 C 0.0453(10) 1.0826(16) 0.1485(11) 0.097(12) Uiso 1 1 d D . .
H9A H 0.0322 1.0527 0.1531 0.146 Uiso 1 1 calc R U .
H9B H 0.0247 1.1042 0.1265 0.146 Uiso 1 1 calc R U .
H9C H 0.0595 1.1019 0.1750 0.146 Uiso 1 1 calc R U .
C10 C 0.1175(7) 1.0801(14) 0.1552(9) 0.066(9) Uiso 1 1 d D . .
H10A H 0.1215 1.1122 0.1707 0.099 Uiso 1 1 calc R U .
H10B H 0.1261 1.0844 0.1334 0.099 Uiso 1 1 calc R U .
H10C H 0.1338 1.0533 0.1750 0.099 Uiso 1 1 calc R U .
C11 C 0.4019(13) 1.1204(18) -0.1171(14) 0.035(12) Uiso 0.5 1 d D . P
C11' C 0.3861(12) 1.0933(19) -0.0956(14) 0.025(11) Uiso 0.5 1 d D . P
C12 C 0.4213(10) 1.0240(17) -0.0822(12) 0.058(11) Uiso 0.8 1 d D . P
C12' C 0.444(3) 1.087(5) -0.060(3) 0.05(4) Uiso 0.2 1 d D . P
C13 C 0.3994(9) 0.6571(13) 0.1011(10) 0.034(8) Uiso 0.7 1 d D . P
H13A H 0.4080 0.6217 0.1021 0.051 Uiso 0.7 1 calc R U P
H13B H 0.3702 0.6599 0.0813 0.051 Uiso 0.7 1 calc R U P
H13C H 0.4048 0.6679 0.1295 0.051 Uiso 0.7 1 calc R U P
C14 C 0.4662(7) 0.6932(15) 0.1181(9) 0.033(8) Uiso 0.7 1 d D . P
H14A H 0.4702 0.7198 0.1389 0.049 Uiso 0.7 1 calc R U P
H14B H 0.4822 0.7013 0.1037 0.049 Uiso 0.7 1 calc R U P
H14C H 0.4751 0.6604 0.1326 0.049 Uiso 0.7 1 calc R U P
C15 C 0.1494(18) 0.6044(15) 0.111(2) 0.10(2) Uiso 0.6 1 d D . P
C16 C 0.1922(12) 0.6207(18) 0.1258(15) 0.064(14) Uiso 0.6 1 d D . P
C17 C 0.1221(6) 1.2424(11) 0.1309(7) 0.026(6) Uiso 0.9 1 d D . P
H17A H 0.1244 1.2471 0.1591 0.040 Uiso 0.9 1 calc R U P
H17B H 0.1230 1.2757 0.1190 0.040 Uiso 0.9 1 calc R U P
H17C H 0.1447 1.2214 0.1333 0.040 Uiso 0.9 1 calc R U P
C18 C 0.0618(14) 1.1670(17) 0.0960(15) 0.065(15) Uiso 0.6 1 d D . P
H18A H 0.0625 1.1489 0.0724 0.098 Uiso 0.6 1 calc R U P
H18B H 0.0334 1.1727 0.0893 0.098 Uiso 0.6 1 calc R U P
H18C H 0.0755 1.1465 0.1219 0.098 Uiso 0.6 1 calc R U P

loop_
_atom_site_aniso_label
_atom_site_aniso_U_11
_atom_site_aniso_U_22
_atom_site_aniso_U_33
_atom_site_aniso_U_23
_atom_site_aniso_U_13
_atom_site_aniso_U_12
W1 0.0202(4) 0.0213(6) 0.0119(4) -0.0003(4) 0.0078(3) -0.0001(4)
W2 0.0166(4) 0.0192(6) 0.0128(4) 0.0010(4) 0.0080(3) 0.0005(4)
W3 0.0189(4) 0.0273(7) 0.0141(4) 0.0000(4) 0.0101(3) -0.0001(4)
W4 0.0166(4) 0.0198(6) 0.0184(4) 0.0010(4) 0.0098(3) 0.0004(4)
W5 0.0138(4) 0.0190(6) 0.0117(4) 0.0015(4) 0.0061(3) 0.0000(4)
W6 0.0206(4) 0.0193(6) 0.0187(4) -0.0002(4) 0.0106(4) 0.0006(4)
W7 0.0176(4) 0.0233(6) 0.0144(4) 0.0002(4) 0.0097(3) 0.0003(4)
W8 0.0177(4) 0.0243(7) 0.0141(4) -0.0029(4) 0.0078(3) -0.0004(4)
W9 0.0198(4) 0.0210(6) 0.0154(4) -0.0005(4) 0.0097(3) -0.0003(4)
W10 0.0157(4) 0.0233(7) 0.0188(4) 0.0038(4) 0.0069(3) 0.0034(4)
W11 0.0173(4) 0.0227(6) 0.0145(4) 0.0039(4) 0.0090(3) 0.0011(4)
W12 0.0209(4) 0.0223(6) 0.0134(4) -0.0026(4) 0.0099(3) -0.0001(4)
W13 0.0223(4) 0.0210(6) 0.0142(4) -0.0005(4) 0.0091(3) 0.0011(4)
W14 0.0178(4) 0.0249(7) 0.0130(4) 0.0019(4) 0.0075(3) 0.0030(4)
W15 0.0185(4) 0.0256(7) 0.0168(4) 0.0049(4) 0.0073(3) 0.0007(4)
W16 0.0203(4) 0.0240(7) 0.0179(4) -0.0035(4) 0.0115(4) 0.0010(4)
W17 0.0159(4) 0.0255(7) 0.0129(4) 0.0011(4) 0.0038(3) -0.0005(4)
W18 0.0182(4) 0.0286(7) 0.0150(4) 0.0011(4) 0.0065(3) 0.0047(4)
W19 0.0173(4) 0.0239(7) 0.0153(4) -0.0012(4) 0.0087(3) -0.0009(4)
W20 0.0233(4) 0.0195(6) 0.0125(4) 0.0014(4) 0.0086(3) -0.0020(4)
W21 0.0182(4) 0.0230(7) 0.0162(4) -0.0007(4) 0.0086(3) -0.0008(4)
W22 0.0167(4) 0.0252(7) 0.0155(4) 0.0036(4) 0.0095(3) 0.0024(4)
W23 0.0167(4) 0.0206(6) 0.0161(4) 0.0014(4) 0.0075(3) -0.0013(4)
W24 0.0193(4) 0.0304(7) 0.0173(4) -0.0013(4) 0.0079(4) 0.0056(4)
W25 0.0173(4) 0.0281(7) 0.0155(4) 0.0017(4) 0.0099(3) -0.0001(4)
W26 0.0209(4) 0.0263(7) 0.0153(4) 0.0027(4) 0.0113(3) 0.0040(4)
W27 0.0198(4) 0.0244(7) 0.0158(4) -0.0016(4) 0.0104(3) 0.0011(4)
W28 0.0194(4) 0.0236(6) 0.0132(4) 0.0027(4) 0.0086(3) -0.0002(4)
W29 0.0190(4) 0.0256(7) 0.0216(4) -0.0026(4) 0.0094(4) 0.0001(4)
W30 0.0201(4) 0.0233(6) 0.0128(4) 0.0026(4) 0.0084(3) 0.0019(4)
W31 0.0163(4) 0.0225(6) 0.0115(4) -0.0004(4) 0.0072(3) 0.0023(4)
W32 0.0164(4) 0.0203(6) 0.0149(4) 0.0007(4) 0.0070(3) -0.0008(4)
W33 0.0191(4) 0.0330(7) 0.0134(4) -0.0050(4) 0.0053(3) 0.0022(4)
W34 0.0165(4) 0.0309(7) 0.0213(4) -0.0062(4) 0.0079(4) -0.0009(4)
W35 0.0195(4) 0.0200(7) 0.0200(4) 0.0018(4) 0.0083(4) 0.0014(4)
W36 0.0174(4) 0.0287(7) 0.0182(4) -0.0002(4) 0.0105(4) 0.0007(4)
K1 0.016(2) 0.032(4) 0.019(2) 0.005(2) 0.0099(18) 0.003(2)
Na1 0.030(4) 0.020(6) 0.023(4) -0.002(4) 0.013(4) -0.001(4)
Na2 0.016(4) 0.038(7) 0.023(4) 0.009(4) 0.004(3) -0.002(4)
O1 0.015(6) 0.006(9) 0.013(6) -0.001(6) 0.003(5) 0.006(6)
O4 0.018(7) 0.031(12) 0.004(6) 0.002(6) 0.002(5) 0.007(7)
O6 0.014(6) 0.019(10) 0.014(6) -0.002(6) 0.008(6) 0.001(6)
O7 0.007(6) 0.038(12) 0.013(7) 0.007(7) -0.001(5) -0.003(6)
O8 0.029(8) 0.017(11) 0.031(8) 0.005(7) 0.018(7) 0.000(7)
O9 0.025(7) 0.019(11) 0.027(7) -0.004(7) 0.019(6) -0.002(7)
O10 0.026(7) 0.026(11) 0.012(7) -0.004(7) 0.005(6) 0.007(7)
O11 0.021(7) 0.018(10) 0.027(7) 0.006(7) 0.016(6) 0.005(6)
O13 0.020(7) 0.017(10) 0.024(7) 0.006(7) 0.012(6) 0.001(6)
O15 0.010(6) 0.018(10) 0.012(6) 0.005(6) 0.004(5) 0.007(6)
O16 0.007(6) 0.026(11) 0.009(6) 0.003(6) 0.005(5) -0.006(6)
O17 0.011(6) 0.046(13) 0.014(7) -0.002(7) 0.005(6) 0.005(7)
O19 0.025(7) 0.025(11) 0.009(6) 0.004(7) 0.007(6) 0.004(7)
O20 0.018(6) 0.017(10) 0.009(6) -0.001(6) 0.008(5) 0.007(6)
O21 0.016(7) 0.033(12) 0.012(6) 0.004(7) 0.011(6) 0.002(7)
O22 0.007(6) 0.019(10) 0.019(7) -0.005(7) 0.004(5) -0.006(6)
O23 0.020(7) 0.019(10) 0.021(7) -0.005(7) 0.013(6) 0.001(6)
O24 0.027(7) 0.015(10) 0.024(7) 0.001(7) 0.018(6) 0.008(7)
O25 0.009(6) 0.023(11) 0.021(7) -0.002(7) 0.010(6) 0.001(6)
O27 0.022(7) 0.016(11) 0.023(7) 0.005(7) 0.008(6) 0.011(7)
O28 0.019(7) 0.018(10) 0.014(6) 0.000(6) 0.012(6) -0.009(6)
O30 0.022(7) 0.012(10) 0.026(7) 0.000(7) 0.013(6) 0.002(6)
O31 0.009(6) 0.042(13) 0.009(6) -0.001(7) -0.003(5) -0.003(7)
O32 0.018(7) 0.037(12) 0.017(7) 0.014(7) 0.007(6) 0.018(7)
O33 0.010(6) 0.034(12) 0.016(7) -0.010(7) 0.007(6) -0.002(6)
O34 0.019(7) 0.023(11) 0.014(7) 0.000(6) 0.010(6) -0.012(6)
O36 0.010(6) 0.025(11) 0.023(7) -0.003(7) 0.005(6) 0.005(6)
O37 0.013(6) 0.030(12) 0.023(7) 0.007(7) 0.011(6) -0.002(6)
O38 0.024(7) 0.010(10) 0.018(7) 0.009(6) 0.013(6) 0.007(6)
O39 0.023(7) 0.016(10) 0.012(6) 0.008(6) 0.013(6) 0.012(6)
O40 0.010(6) 0.045(13) 0.008(6) -0.002(7) -0.001(5) 0.002(7)
O41 0.013(7) 0.025(11) 0.027(8) -0.005(7) 0.011(6) -0.007(6)
O43 0.020(7) 0.027(11) 0.017(7) 0.008(7) 0.012(6) 0.002(7)
O44 0.030(8) 0.016(11) 0.017(7) -0.002(7) 0.006(6) 0.003(7)
O45 0.027(7) 0.016(10) 0.014(7) 0.001(6) 0.011(6) 0.007(7)
O46 0.010(6) 0.016(10) 0.011(6) 0.004(6) 0.003(5) 0.002(6)
O47 0.018(7) 0.027(12) 0.048(9) -0.014(8) 0.023(7) -0.007(7)
O49 0.014(7) 0.027(11) 0.019(7) 0.011(7) 0.006(6) 0.014(6)
O50 0.013(6) 0.017(10) 0.014(7) 0.002(7) 0.001(5) 0.004(6)
O51 0.025(7) 0.025(11) 0.014(7) 0.008(7) 0.011(6) 0.004(7)
O52 0.017(7) 0.034(12) 0.025(7) -0.003(7) 0.013(6) 0.002(7)
O53 0.021(7) 0.020(11) 0.006(6) 0.001(6) 0.004(6) -0.007(6)
O54 0.016(7) 0.038(13) 0.022(7) -0.010(8) 0.008(6) 0.006(7)
O55 0.021(7) 0.009(10) 0.014(7) 0.005(6) 0.003(6) 0.008(6)
O56 0.018(7) 0.027(11) 0.022(7) -0.001(7) 0.009(6) 0.002(7)
O57 0.021(7) 0.022(11) 0.011(7) -0.002(7) 0.003(6) 0.001(7)
O58 0.017(7) 0.042(13) 0.019(7) 0.001(7) 0.010(6) -0.009(7)
O59 0.016(7) 0.022(11) 0.017(7) -0.002(7) 0.007(6) -0.008(6)
O60 0.009(6) 0.034(12) 0.018(7) 0.010(7) 0.006(6) -0.003(6)
O61 0.023(7) 0.018(11) 0.028(8) 0.004(7) 0.014(6) 0.013(7)
O63 0.027(8) 0.024(12) 0.017(7) -0.003(7) 0.007(6) 0.000(7)
O64 0.025(7) 0.009(10) 0.009(6) -0.002(6) 0.010(6) 0.002(6)
O65 0.030(8) 0.024(11) 0.018(7) 0.011(7) 0.014(6) 0.006(7)
O66 0.029(8) 0.057(15) 0.014(7) -0.006(8) -0.004(7) 0.007(8)
O67 0.027(7) 0.030(12) 0.018(7) -0.003(7) 0.013(6) 0.000(7)
O68 0.012(6) 0.035(12) 0.014(7) 0.008(7) 0.004(6) 0.011(7)
O69 0.025(7) 0.016(10) 0.023(7) -0.003(7) 0.015(6) 0.000(7)
O70 0.022(7) 0.023(11) 0.018(7) -0.003(7) 0.019(6) -0.002(6)
O71 0.020(7) 0.027(11) 0.018(7) -0.013(7) 0.012(6) -0.010(7)
O72 0.025(7) 0.016(10) 0.020(7) 0.000(7) 0.014(6) -0.002(7)
O73 0.029(8) 0.025(12) 0.022(7) 0.014(7) 0.013(6) 0.000(7)
O74 0.013(7) 0.028(12) 0.029(8) 0.012(7) 0.008(6) 0.002(7)
O75 0.023(7) 0.008(9) 0.019(7) -0.007(6) 0.014(6) -0.004(6)
O76 0.017(7) 0.038(12) 0.013(7) -0.008(7) 0.012(6) -0.005(7)
O77 0.022(7) 0.022(11) 0.023(7) -0.007(7) 0.010(6) 0.002(7)
O78 0.024(7) 0.014(10) 0.025(7) -0.001(7) 0.013(6) 0.000(6)
O79 0.012(6) 0.053(13) 0.006(6) 0.004(7) 0.003(5) 0.008(7)
O80 0.027(7) 0.014(10) 0.013(7) 0.008(6) 0.011(6) 0.002(7)
O81 0.024(7) 0.039(12) 0.017(7) -0.008(7) 0.014(6) -0.009(7)
O84 0.013(6) 0.013(10) 0.014(6) 0.004(6) 0.003(5) -0.007(6)
O85 0.029(8) 0.014(11) 0.029(8) -0.005(7) 0.016(7) 0.006(7)
O86 0.031(8) 0.014(11) 0.023(7) -0.006(7) 0.015(6) -0.008(7)
O87 0.018(7) 0.065(15) 0.013(7) -0.010(8) 0.009(6) 0.003(8)
O88 0.020(7) 0.019(11) 0.019(7) -0.004(7) 0.006(6) 0.004(7)
O89 0.029(8) 0.044(14) 0.028(8) 0.002(8) 0.018(7) -0.001(8)
O90 0.019(7) 0.024(11) 0.012(6) 0.000(7) 0.005(6) -0.007(7)
O91 0.017(7) 0.053(14) 0.006(6) -0.006(7) 0.001(6) 0.004(7)
O92 0.028(8) 0.050(14) 0.017(7) -0.024(8) 0.014(6) -0.015(8)
O93 0.028(8) 0.022(12) 0.026(8) 0.006(7) 0.007(7) 0.013(7)
O94 0.015(7) 0.029(12) 0.024(8) 0.009(7) 0.002(6) 0.005(7)
O95 0.018(7) 0.030(12) 0.023(7) 0.010(7) 0.009(6) 0.000(7)
O96 0.019(7) 0.028(11) 0.019(7) 0.008(7) 0.016(6) 0.013(7)
O97 0.026(7) 0.047(13) 0.007(6) -0.007(7) 0.009(6) -0.002(7)
O98 0.021(7) 0.034(12) 0.019(7) 0.012(7) 0.012(6) 0.013(7)
O99 0.019(7) 0.025(12) 0.022(7) -0.009(7) 0.006(6) 0.008(7)
O100 0.029(8) 0.036(12) 0.021(7) -0.009(7) 0.018(6) 0.002(7)
O102 0.025(7) 0.017(11) 0.019(7) -0.003(7) 0.006(6) 0.000(7)
O103 0.029(8) 0.025(11) 0.019(7) -0.002(7) 0.014(6) -0.005(7)
O104 0.032(8) 0.036(12) 0.018(7) 0.003(7) 0.018(6) 0.021(7)
O105 0.023(7) 0.018(10) 0.012(6) 0.008(6) 0.011(6) 0.006(6)
O106 0.014(6) 0.023(11) 0.013(6) -0.006(7) 0.002(6) -0.003(6)
O107 0.029(8) 0.049(14) 0.015(7) -0.002(8) 0.009(6) 0.003(8)
O108 0.020(7) 0.026(11) 0.014(7) -0.001(7) 0.003(6) 0.001(7)
O109 0.024(7) 0.031(12) 0.019(7) -0.007(7) 0.012(6) 0.003(7)
O110 0.025(7) 0.020(10) 0.019(7) 0.001(7) 0.017(6) -0.001(7)
O111 0.021(7) 0.027(12) 0.022(7) 0.006(7) 0.000(6) 0.020(7)
O113 0.014(7) 0.045(14) 0.032(8) -0.019(8) 0.006(6) 0.000(7)
O114 0.020(7) 0.067(15) 0.010(7) 0.012(8) 0.005(6) 0.013(8)
O115 0.024(7) 0.039(13) 0.029(8) 0.002(8) 0.018(7) 0.003(7)
O116 0.045(9) 0.033(13) 0.029(8) -0.013(8) 0.024(7) 0.003(8)
O117 0.020(7) 0.015(11) 0.047(10) -0.006(8) 0.005(7) -0.010(7)
O118 0.019(7) 0.050(14) 0.018(7) 0.007(8) 0.012(6) 0.006(7)
O119 0.030(8) 0.041(13) 0.018(7) 0.006(7) 0.020(6) 0.007(7)
O121 0.021(7) 0.040(13) 0.029(8) -0.002(8) 0.011(7) -0.009(7)
O122 0.045(9) 0.049(15) 0.033(9) -0.007(9) 0.017(8) 0.012(9)
O126 0.031(8) 0.005(10) 0.029(8) 0.006(7) 0.011(7) 0.005(7)
O127 0.033(8) 0.032(12) 0.023(8) 0.000(8) 0.015(7) 0.018(8)
O128 0.034(8) 0.058(15) 0.017(7) -0.001(8) 0.009(7) -0.003(9)
O129 0.026(8) 0.042(14) 0.024(8) 0.001(8) 0.009(7) -0.005(8)
O130 0.020(7) 0.041(13) 0.026(8) -0.001(8) 0.013(6) 0.000(7)
O132 0.053(11) 0.048(17) 0.081(14) 0.026(12) 0.028(10) 0.028(10)
O133 0.036(10) 0.10(2) 0.044(10) -0.029(12) 0.016(8) -0.026(11)
O135 0.071(13) 0.09(2) 0.081(15) -0.013(15) 0.036(12) 0.001(13)
O136 0.028(7) 0.022(11) 0.034(8) -0.009(7) 0.023(7) -0.011(7)
N1 0.056(13) 0.029(16) 0.032(11) -0.012(10) 0.026(10) -0.012(11)
N3 0.055(13) 0.06(2) 0.036(12) -0.002(12) 0.030(11) -0.010(13)
C1 0.028(12) 0.04(2) 0.027(12) -0.004(12) 0.004(10) -0.026(12)
C2 0.033(13) 0.06(2) 0.015(11) 0.010(12) 0.005(10) 0.014(13)
C4 0.032(14) 0.06(3) 0.059(17) -0.020(17) 0.015(13) -0.012(14)
C5 0.046(15) 0.05(2) 0.023(13) -0.006(14) -0.004(11) 0.019(14)
C7 0.024(12) 0.04(2) 0.054(15) 0.002(14) 0.020(12) 0.019(12)
C8 0.066(17) 0.03(2) 0.048(15) -0.005(14) 0.042(14) -0.001(14)

loop_
_atom_type_symbol
_atom_type_description
_atom_type_scat_dispersion_real
_atom_type_scat_dispersion_imag
_atom_type_scat_source
W W -0.8490 6.8722 'International Tables Vol C Tables 4.2.6.8 and 6.1.1.4'
K K 0.2009 0.2494 'International Tables Vol C Tables 4.2.6.8 and 6.1.1.4'
Na Na 0.0362 0.0249 'International Tables Vol C Tables 4.2.6.8 and 6.1.1.4'
O O 0.0106 0.0060 'International Tables Vol C Tables 4.2.6.8 and 6.1.1.4'
N N 0.0061 0.0033 'International Tables Vol C Tables 4.2.6.8 and 6.1.1.4'
C C 0.0033 0.0016 'International Tables Vol C Tables 4.2.6.8 and 6.1.1.4'
H H 0.0000 0.0000 'International Tables Vol C Tables 4.2.6.8 and 6.1.1.4'

loop_
_geom_angle_atom_site_label_1
_geom_angle_atom_site_label_2
_geom_angle_atom_site_label_3
_geom_angle
_geom_angle_site_symmetry_1
_geom_angle_site_symmetry_3
O33 W1 O9 99.0(6) . .
O33 W1 O15 102.4(6) . .
O9 W1 O15 95.6(5) . .
O33 W1 O1 99.1(5) . .
O9 W1 O1 87.9(5) . .
O15 W1 O1 157.3(5) . .
O33 W1 O75 93.3(6) . .
O9 W1 O75 166.6(6) . .
O15 W1 O75 86.7(5) . .
O1 W1 O75 85.0(5) . .
O33 W1 O43 172.7(5) . .
O9 W1 O43 82.2(5) . .
O15 W1 O43 84.5(5) . .
O1 W1 O43 73.7(5) . .
O75 W1 O43 84.8(5) . .
O40 W2 O76 101.0(6) . .
O40 W2 O43 102.5(5) . .
O76 W2 O43 95.3(6) . .
O40 W2 O42 97.5(7) . .
O76 W2 O42 159.5(5) . .
O43 W2 O42 89.2(6) . .
O40 W2 O51 96.5(5) . .
O76 W2 O51 88.9(6) . .
O43 W2 O51 159.4(5) . .
O42 W2 O51 80.3(6) . .
O40 W2 O59 168.1(7) . .
O76 W2 O59 86.8(5) . .
O43 W2 O59 85.6(5) . .
O42 W2 O59 73.6(5) . .
O51 W2 O59 74.5(4) . .
O40 W2 K1 32.8(6) . .
O76 W2 K1 120.2(3) . .
O43 W2 K1 122.4(4) . .
O42 W2 K1 72.8(4) . .
O51 W2 K1 71.4(3) . .
O59 W2 K1 135.2(4) . .
O92 W3 O68 102.5(6) . .
O92 W3 O6 103.6(6) . .
O68 W3 O6 85.5(6) . .
O92 W3 O2 99.4(6) . .
O68 W3 O2 88.6(6) . .
O6 W3 O2 157.0(5) . .
O92 W3 O16 99.9(6) . .
O68 W3 O16 157.5(5) . .
O6 W3 O16 86.8(5) . .
O2 W3 O16 90.2(5) . .
O92 W3 O83 172.3(7) . .
O68 W3 O83 74.3(5) . .
O6 W3 O83 83.3(5) . .
O2 W3 O83 73.7(5) . .
O16 W3 O83 83.8(4) . .
O96 W4 O11 98.7(6) . .
O96 W4 O46 96.2(5) . .
O11 W4 O46 92.4(6) . .
O96 W4 O20 97.2(5) . .
O11 W4 O20 93.3(6) . .
O46 W4 O20 164.5(5) . .
O96 W4 O22 102.6(6) . .
O11 W4 O22 158.7(5) . .
O46 W4 O22 86.5(6) . .
O20 W4 O22 83.0(6) . .
O96 W4 O50 175.3(7) . .
O11 W4 O50 85.7(5) . .
O46 W4 O50 85.1(5) . .
O20 W4 O50 81.0(5) . .
O22 W4 O50 72.9(5) . .
O57 W5 O14 102.2(6) . .
O57 W5 O50 102.1(6) . .
O14 W5 O50 94.2(5) . .
O57 W5 O108 96.5(6) . .
O14 W5 O108 159.8(7) . .
O50 W5 O108 89.3(5) . .
O57 W5 O64 96.5(6) . .
O14 W5 O64 88.5(5) . .
O50 W5 O64 160.2(6) . .
O108 W5 O64 81.7(5) . .
O57 W5 O12 168.1(5) . .
O14 W5 O12 85.3(5) . .
O50 W5 O12 86.4(5) . .
O108 W5 O12 75.0(5) . .
O64 W5 O12 74.3(5) . .
O57 W5 K1 31.7(4) . .
O14 W5 K1 121.1(4) . .
O50 W5 K1 121.6(4) . .
O108 W5 K1 72.8(4) . .
O64 W5 K1 72.6(4) . .
O12 W5 K1 136.3(3) . .
O103 W6 O42 102.5(6) . .
O103 W6 O21 101.0(6) . .
O42 W6 O21 89.0(5) . .
O103 W6 O26 104.3(6) . .
O42 W6 O26 152.8(6) . .
O21 W6 O26 91.1(5) . .
O103 W6 O56 94.4(6) . .
O42 W6 O56 87.0(5) . .
O21 W6 O56 164.6(6) . .
O26 W6 O56 85.8(5) . .
O103 W6 O59 169.9(5) . .
O42 W6 O59 76.5(5) . .
O21 W6 O59 89.1(6) . .
O26 W6 O59 76.3(6) . .
O56 W6 O59 75.5(5) . .
O103 W6 W19 126.9(4) . .
O42 W6 W19 78.1(4) . .
O21 W6 W19 132.0(5) . .
O26 W6 W19 81.7(4) . .
O56 W6 W19 32.6(5) . .
O59 W6 W19 43.0(3) . .
O69 W7 O16 98.1(6) . .
O69 W7 O21 99.9(6) . .
O16 W7 O21 92.4(5) . .
O69 W7 O1 101.8(6) . .
O16 W7 O1 91.2(6) . .
O21 W7 O1 157.3(5) . .
O69 W7 O61 95.7(6) . .
O16 W7 O61 165.9(5) . .
O21 W7 O61 87.6(6) . .
O1 W7 O61 83.6(6) . .
O69 W7 O43 173.7(5) . .
O16 W7 O43 86.6(5) . .
O21 W7 O43 84.0(5) . .
O1 W7 O43 73.8(5) . .
O61 W7 O43 79.4(5) . .
O121 W8 O39 101.0(6) . .
O121 W8 O29 101.1(6) . .
O39 W8 O29 95.8(5) . .
O121 W8 O60 101.2(6) . .
O39 W8 O60 90.3(6) . .
O29 W8 O60 155.3(5) . .
O121 W8 O24 93.9(6) . .
O39 W8 O24 164.4(6) . .
O29 W8 O24 85.9(5) . .
O60 W8 O24 82.1(6) . .
O121 W8 O3 174.4(6) . .
O39 W8 O3 80.7(5) . .
O29 W8 O3 84.0(5) . .
O60 W8 O3 73.4(5) . .
O24 W8 O3 84.0(5) . .
O28 W9 O108 101.3(6) . .
O28 W9 O72 106.2(6) . .
O108 W9 O72 152.2(5) . .
O28 W9 O78 99.4(5) . .
O108 W9 O78 91.5(6) . .
O72 W9 O78 87.8(6) . .
O28 W9 O11 98.0(5) . .
O108 W9 O11 85.9(6) . .
O72 W9 O11 86.6(6) . .
O78 W9 O11 162.6(5) . .
O28 W9 O12 176.3(5) . .
O108 W9 O12 77.7(5) . .
O72 W9 O12 75.1(5) . .
O78 W9 O12 77.1(5) . .
O11 W9 O12 85.5(5) . .
O28 W9 W23 132.9(4) . .
O108 W9 W23 80.7(4) . .
O72 W9 W23 83.5(3) . .
O78 W9 W23 33.8(4) . .
O11 W9 W23 128.9(4) . .
O12 W9 W23 43.6(3) . .
O73 W10 O46 102.6(5) . .
O73 W10 O41 101.9(6) . .
O46 W10 O41 92.8(6) . .
O73 W10 O93 101.1(6) . .
O46 W10 O93 87.0(6) . .
O41 W10 O93 156.5(5) . .
O73 W10 O91 98.8(6) . .
O46 W10 O91 158.2(5) . .
O41 W10 O91 86.6(6) . .
O93 W10 O91 85.0(6) . .
O73 W10 O82 172.0(5) . .
O46 W10 O82 84.5(5) . .
O41 W10 O82 73.9(5) . .
O93 W10 O82 82.8(5) . .
O91 W10 O82 74.4(5) . .
O65 W11 O61 99.9(6) . .
O65 W11 O20 100.3(7) . .
O61 W11 O20 92.3(5) . .
O65 W11 O7 97.7(5) . .
O61 W11 O7 162.3(5) . .
O20 W11 O7 86.1(6) . .
O65 W11 O9 98.3(6) . .
O61 W11 O9 88.7(6) . .
O20 W11 O9 160.9(5) . .
O7 W11 O9 87.2(6) . .
O65 W11 O47 175.6(6) . .
O61 W11 O47 82.6(5) . .
O20 W11 O47 83.1(6) . .
O7 W11 O47 79.7(5) . .
O9 W11 O47 78.1(5) . .
O95 W12 O6 99.8(5) . .
O95 W12 O23 99.1(6) . .
O6 W12 O23 87.1(6) . .
O95 W12 O62 97.2(6) . .
O6 W12 O62 162.8(5) . .
O23 W12 O62 88.2(6) . .
O95 W12 O26 96.9(7) . .
O6 W12 O26 88.7(6) . .
O23 W12 O26 163.9(5) . .
O62 W12 O26 91.3(6) . .
O95 W12 O59 168.2(6) . .
O6 W12 O59 88.6(5) . .
O23 W12 O59 89.4(5) . .
O62 W12 O59 74.8(5) . .
O26 W12 O59 75.0(5) . .
O67 W13 O70 97.5(6) . .
O67 W13 O49 100.9(6) . .
O70 W13 O49 90.3(5) . .
O67 W13 O110 96.0(6) . .
O70 W13 O110 166.5(6) . .
O49 W13 O110 86.8(5) . .
O67 W13 O15 101.6(6) . .
O70 W13 O15 92.5(5) . .
O49 W13 O15 156.8(6) . .
O110 W13 O15 85.0(5) . .
O67 W13 O76 174.6(5) . .
O70 W13 O76 80.3(5) . .
O49 W13 O76 74.2(6) . .
O110 W13 O76 86.1(5) . .
O15 W13 O76 83.6(5) . .
O98 W14 O25 100.9(6) . .
O98 W14 O31 97.8(5) . .
O25 W14 O31 94.6(6) . .
O98 W14 O18 94.4(6) . .
O25 W14 O18 92.6(6) . .
O31 W14 O18 164.5(5) . .
O98 W14 O49 99.1(6) . .
O25 W14 O49 159.9(5) . .
O31 W14 O49 84.0(6) . .
O18 W14 O49 84.5(5) . .
O98 W14 O76 173.7(7) . .
O25 W14 O76 85.3(5) . .
O31 W14 O76 82.1(5) . .
O18 W14 O76 84.8(5) . .
O49 W14 O76 74.7(5) . .
O27 W15 O90 101.0(6) . .
O27 W15 O102 102.0(6) . .
O90 W15 O102 91.5(6) . .
O27 W15 O44 101.3(7) . .
O90 W15 O44 87.5(6) . .
O102 W15 O44 156.5(6) . .
O27 W15 O91 99.3(6) . .
O90 W15 O91 159.5(6) . .
O102 W15 O91 87.2(6) . .
O44 W15 O91 85.6(5) . .
O27 W15 O82 173.2(5) . .
O90 W15 O82 84.9(5) . .
O102 W15 O82 74.3(5) . .
O44 W15 O82 82.2(6) . .
O91 W15 O82 75.0(6) . .
O116 W16 O24 103.8(6) . .
O116 W16 O100 102.8(7) . .
O24 W16 O100 88.5(6) . .
O116 W16 O52 97.1(7) . .
O24 W16 O52 89.5(6) . .
O100 W16 O52 159.9(6) . .
O116 W16 O104 95.8(7) . .
O24 W16 O104 160.3(6) . .
O100 W16 O104 88.2(5) . .
O52 W16 O104 87.0(6) . .
O116 W16 O45 164.4(6) . .
O24 W16 O45 87.8(6) . .
O100 W16 O45 87.7(6) . .
O52 W16 O45 72.2(5) . .
O104 W16 O45 72.7(6) . .
O94 W17 O53 102.4(6) . .
O94 W17 O34 102.3(6) . .
O53 W17 O34 87.5(6) . .
O94 W17 O41 98.1(6) . .
O53 W17 O41 89.0(6) . .
O34 W17 O41 159.5(6) . .
O94 W17 O102 98.1(6) . .
O53 W17 O102 159.5(6) . .
O34 W17 O102 88.6(6) . .
O41 W17 O102 87.7(6) . .
O94 W17 O82 166.9(6) . .
O53 W17 O82 87.0(5) . .
O34 W17 O82 87.1(5) . .
O41 W17 O82 72.5(5) . .
O102 W17 O82 72.8(5) . .
O115 W18 O17 99.3(7) . .
O115 W18 O87 97.4(6) . .
O17 W18 O87 93.1(6) . .
O115 W18 O88 98.4(7) . .
O17 W18 O88 161.2(6) . .
O87 W18 O88 91.0(6) . .
O115 W18 O101 94.2(6) . .
O17 W18 O101 87.9(6) . .
O87 W18 O101 168.0(5) . .
O88 W18 O101 84.4(6) . .
O115 W18 O5 171.5(6) . .
O17 W18 O5 87.1(5) . .
O87 W18 O5 87.9(5) . .
O88 W18 O5 74.7(5) . .
O101 W18 O5 80.3(5) . .
O107 W19 O51 103.9(6) . .
O107 W19 O56 97.9(7) . .
O51 W19 O56 91.0(6) . .
O107 W19 O62 103.0(6) . .
O51 W19 O62 152.6(6) . .
O56 W19 O62 90.3(6) . .
O107 W19 O25 98.6(7) . .
O51 W19 O25 84.4(6) . .
O56 W19 O25 163.5(5) . .
O62 W19 O25 86.7(6) . .
O107 W19 O59 174.7(7) . .
O51 W19 O59 78.1(5) . .
O56 W19 O59 77.1(6) . .
O62 W19 O59 75.5(5) . .
O25 W19 O59 86.4(5) . .
O107 W19 W6 132.5(6) . .
O51 W19 W6 81.4(4) . .
O56 W19 W6 34.6(4) . .
O62 W19 W6 84.2(4) . .
O25 W19 W6 128.9(3) . .
O59 W19 W6 42.6(4) . .
O13 W20 O75 101.7(6) . .
O13 W20 O110 102.4(6) . .
O75 W20 O110 85.9(5) . .
O13 W20 O35 98.3(6) . .
O75 W20 O35 160.0(6) . .
O110 W20 O35 88.8(5) . .
O13 W20 O2 98.3(6) . .
O75 W20 O2 90.0(5) . .
O110 W20 O2 159.3(6) . .
O35 W20 O2 88.2(5) . .
O13 W20 O83 168.6(5) . .
O75 W20 O83 86.9(5) . .
O110 W20 O83 85.5(5) . .
O35 W20 O83 73.4(5) . .
O2 W20 O83 74.0(5) . .
O109 W21 O37 98.7(6) . .
O109 W21 O71 101.9(6) . .
O37 W21 O71 96.2(5) . .
O109 W21 O80 100.9(6) . .
O37 W21 O80 88.4(5) . .
O71 W21 O80 155.7(6) . .
O109 W21 O34 95.2(6) . .
O37 W21 O34 164.9(6) . .
O71 W21 O34 86.4(5) . .
O80 W21 O34 83.3(5) . .
O109 W21 O14 173.3(6) . .
O37 W21 O14 81.3(6) . .
O71 W21 O14 84.7(5) . .
O80 W21 O14 72.4(5) . .
O34 W21 O14 84.1(5) . .
O8 W22 O106 100.6(7) . .
O8 W22 O119 98.7(6) . .
O106 W22 O119 94.8(6) . .
O8 W22 O37 100.2(6) . .
O106 W22 O37 88.7(6) . .
O119 W22 O37 159.8(6) . .
O8 W22 O39 95.5(6) . .
O106 W22 O39 163.5(5) . .
O119 W22 O39 86.1(6) . .
O37 W22 O39 85.1(6) . .
O8 W22 O10 176.4(7) . .
O106 W22 O10 83.0(5) . .
O119 W22 O10 80.8(5) . .
O37 W22 O10 79.9(5) . .
O39 W22 O10 80.9(5) . .
O58 W23 O64 103.9(7) . .
O58 W23 O105 103.6(7) . .
O64 W23 O105 152.5(5) . .
O58 W23 O78 96.3(5) . .
O64 W23 O78 89.8(6) . .
O105 W23 O78 87.5(5) . .
O58 W23 O48 99.8(5) . .
O64 W23 O48 87.3(6) . .
O105 W23 O48 87.8(5) . .
O78 W23 O48 163.9(5) . .
O58 W23 O12 172.5(5) . .
O64 W23 O12 78.0(5) . .
O105 W23 O12 74.8(5) . .
O78 W23 O12 76.4(5) . .
O48 W23 O12 87.5(5) . .
O58 W23 W9 129.2(4) . .
O64 W23 W9 79.8(3) . .
O105 W23 W9 83.2(3) . .
O78 W23 W9 33.0(4) . .
O48 W23 W9 131.0(4) . .
O12 W23 W9 43.7(3) . .
O114 W24 O104 99.1(7) . .
O114 W24 O118 101.0(6) . .
O104 W24 O118 88.4(6) . .
O114 W24 O87 101.1(6) . .
O104 W24 O87 90.6(6) . .
O118 W24 O87 157.8(6) . .
O114 W24 O79 103.3(7) . .
O104 W24 O79 157.6(5) . .
O118 W24 O79 87.2(6) . .
O87 W24 O79 85.3(6) . .
O114 W24 O45 171.5(6) . .
O104 W24 O45 73.4(5) . .
O118 W24 O45 75.1(5) . .
O87 W24 O45 83.3(5) . .
O79 W24 O45 84.2(5) . .
O77 W25 O19 101.1(6) . .
O77 W25 O119 96.6(6) . .
O19 W25 O119 92.3(6) . .
O77 W25 O60 100.1(6) . .
O19 W25 O60 158.7(6) . .
O119 W25 O60 85.9(6) . .
O77 W25 O30 95.4(6) . .
O19 W25 O30 90.7(6) . .
O119 W25 O30 166.8(6) . .
O60 W25 O30 86.8(6) . .
O77 W25 O3 174.4(5) . .
O19 W25 O3 84.0(5) . .
O119 W25 O3 80.7(5) . .
O60 W25 O3 74.8(5) . .
O30 W25 O3 86.8(5) . .
O4 W26 O101 101.8(6) . .
O4 W26 O31 97.7(6) . .
O101 W26 O31 94.3(5) . .
O4 W26 O70 97.3(6) . .
O101 W26 O70 160.4(6) . .
O31 W26 O70 87.6(5) . .
O4 W26 O84 96.4(6) . .
O101 W26 O84 88.1(5) . .
O31 W26 O84 164.9(7) . .
O70 W26 O84 85.3(5) . .
O4 W26 O112 176.1(5) . .
O101 W26 O112 81.7(6) . .
O31 W26 O112 83.7(6) . .
O70 W26 O112 79.1(5) . .
O84 W26 O112 81.9(5) . .
O86 W27 O84 98.6(6) . .
O86 W27 O29 100.9(6) . .
O84 W27 O29 96.6(5) . .
O86 W27 O88 100.8(7) . .
O84 W27 O88 89.0(5) . .
O29 W27 O88 156.5(6) . .
O86 W27 O100 95.4(6) . .
O84 W27 O100 164.9(6) . .
O29 W27 O100 86.1(5) . .
O88 W27 O100 82.9(5) . .
O86 W27 O5 174.3(6) . .
O84 W27 O5 82.0(5) . .
O29 W27 O5 84.6(5) . .
O88 W27 O5 73.5(6) . .
O100 W27 O5 83.5(5) . .
O32 W28 O48 101.1(7) . .
O32 W28 O80 99.9(6) . .
O48 W28 O80 158.6(5) . .
O32 W28 O90 99.4(5) . .
O48 W28 O90 91.0(6) . .
O80 W28 O90 89.3(6) . .
O32 W28 O106 93.1(5) . .
O48 W28 O106 90.0(6) . .
O80 W28 O106 85.1(6) . .
O90 W28 O106 167.1(6) . .
O32 W28 O14 171.7(6) . .
O48 W28 O14 85.1(5) . .
O80 W28 O14 73.6(5) . .
O90 W28 O14 85.9(5) . .
O106 W28 O14 81.3(5) . .
O117 W29 O97 103.5(7) . .
O117 W29 O111 98.8(7) . .
O97 W29 O111 88.0(6) . .
O117 W29 O36 102.6(6) . .
O97 W29 O36 153.9(7) . .
O111 W29 O36 88.1(5) . .
O117 W29 O19 99.5(7) . .
O97 W29 O19 87.9(5) . .
O111 W29 O19 161.7(7) . .
O36 W29 O19 87.8(5) . .
O117 W29 O54 173.9(6) . .
O97 W29 O54 77.8(6) . .
O111 W29 O54 75.2(6) . .
O36 W29 O54 76.2(6) . .
O19 W29 O54 86.4(6) . .
O117 W29 W31 138.6(4) . .
O97 W29 W31 35.1(5) . .
O111 W29 W31 84.7(5) . .
O36 W29 W31 118.7(5) . .
O19 W29 W31 81.7(4) . .
O54 W29 W31 43.1(3) . .
O117 W29 W33 131.2(5) . .
O97 W29 W33 79.4(4) . .
O111 W29 W33 32.4(5) . .
O36 W29 W33 83.5(4) . .
O19 W29 W33 129.3(4) . .
O54 W29 W33 43.0(3) . .
W31 W29 W33 60.12(3) . .
O85 W30 O18 101.3(6) . .
O85 W30 O23 101.8(6) . .
O18 W30 O23 89.8(6) . .
O85 W30 O35 98.8(6) . .
O18 W30 O35 93.8(5) . .
O23 W30 O35 157.9(5) . .
O85 W30 O68 99.5(6) . .
O18 W30 O68 159.0(6) . .
O23 W30 O68 83.1(6) . .
O35 W30 O68 85.9(6) . .
O85 W30 O83 170.4(6) . .
O18 W30 O83 85.5(5) . .
O23 W30 O83 84.8(5) . .
O35 W30 O83 73.8(5) . .
O68 W30 O83 74.2(5) . .
O55 W31 O3 100.9(5) . .
O55 W31 O5 102.9(6) . .
O3 W31 O5 95.2(6) . .
O55 W31 O97 94.3(6) . .
O3 W31 O97 90.7(6) . .
O5 W31 O97 160.4(5) . .
O55 W31 O81 95.4(5) . .
O3 W31 O81 161.5(5) . .
O5 W31 O81 89.4(6) . .
O97 W31 O81 79.5(6) . .
O55 W31 O54 167.2(6) . .
O3 W31 O54 87.3(5) . .
O5 W31 O54 86.0(5) . .
O97 W31 O54 75.7(6) . .
O81 W31 O54 75.2(5) . .
O55 W31 W29 127.0(5) . .
O3 W31 W29 84.4(4) . .
O5 W31 W29 129.4(3) . .
O97 W31 W29 32.8(3) . .
O81 W31 W29 78.9(4) . .
O54 W31 W29 43.4(4) . .
O74 W32 O22 102.9(6) . .
O74 W32 O7 99.1(6) . .
O22 W32 O7 89.6(5) . .
O74 W32 O71 99.8(6) . .
O22 W32 O71 155.3(6) . .
O7 W32 O71 96.5(5) . .
O74 W32 O53 94.0(6) . .
O22 W32 O53 85.5(5) . .
O7 W32 O53 166.8(6) . .
O71 W32 O53 83.2(5) . .
O74 W32 O50 176.9(5) . .
O22 W32 O50 74.3(5) . .
O7 W32 O50 82.2(6) . .
O71 W32 O50 82.8(5) . .
O53 W32 O50 84.6(5) . .
O66 W33 O81 102.6(6) . .
O66 W33 O111 100.2(8) . .
O81 W33 O111 89.5(6) . .
O66 W33 O99 104.2(6) . .
O81 W33 O99 153.0(5) . .
O111 W33 O99 88.4(6) . .
O66 W33 O17 96.1(7) . .
O81 W33 O17 87.8(6) . .
O111 W33 O17 163.6(5) . .
O99 W33 O17 86.7(6) . .
O66 W33 O54 176.1(8) . .
O81 W33 O54 78.0(5) . .
O111 W33 O54 75.9(6) . .
O99 W33 O54 75.5(5) . .
O17 W33 O54 87.7(6) . .
O66 W33 W29 132.8(6) . .
O81 W33 W29 80.5(4) . .
O111 W33 W29 32.7(4) . .
O99 W33 W29 83.3(4) . .
O17 W33 W29 131.0(3) . .
O54 W33 W29 43.4(4) . .
O113 W34 O79 99.3(7) . .
O113 W34 O38 100.6(6) . .
O79 W34 O38 87.7(6) . .
O113 W34 O99 96.1(6) . .
O79 W34 O99 87.0(6) . .
O38 W34 O99 163.0(6) . .
O113 W34 O36 95.9(7) . .
O79 W34 O36 164.8(5) . .
O38 W34 O36 88.7(6) . .
O99 W34 O36 92.3(6) . .
O113 W34 O54 165.6(6) . .
O79 W34 O54 90.6(6) . .
O38 W34 O54 90.1(5) . .
O99 W34 O54 73.9(5) . .
O36 W34 O54 74.7(6) . .
O63 W35 O93 99.7(6) . .
O63 W35 O44 101.0(6) . .
O93 W35 O44 87.7(6) . .
O63 W35 O72 96.0(6) . .
O93 W35 O72 89.7(5) . .
O44 W35 O72 163.1(6) . .
O63 W35 O105 96.9(6) . .
O93 W35 O105 163.0(7) . .
O44 W35 O105 86.1(5) . .
O72 W35 O105 91.6(5) . .
O63 W35 O12 167.2(5) . .
O93 W35 O12 89.7(6) . .
O44 W35 O12 88.0(5) . .
O72 W35 O12 75.3(5) . .
O105 W35 O12 74.3(5) . .
O89 W36 O30 100.9(6) . .
O89 W36 O52 102.6(7) . .
O30 W36 O52 92.7(6) . .
O89 W36 O38 101.3(7) . .
O30 W36 O38 90.0(6) . .
O52 W36 O38 154.9(5) . .
O89 W36 O118 99.7(6) . .
O30 W36 O118 159.2(5) . .
O52 W36 O118 85.3(6) . .
O38 W36 O118 83.5(6) . .
O89 W36 O45 172.5(7) . .
O30 W36 O45 85.3(5) . .
O52 W36 O45 72.7(5) . .
O38 W36 O45 82.6(5) . .
O118 W36 O45 74.4(5) . .
O55 K1 O57 105.8(4) . .
O55 K1 O40 105.5(5) . .
O57 K1 O40 104.7(4) . .
O55 K1 O8 57.8(4) . .
O57 K1 O8 59.8(4) . .
O40 K1 O8 146.5(5) . .
O55 K1 O4 57.8(4) . .
O57 K1 O4 145.8(5) . .
O40 K1 O4 59.0(4) . .
O8 K1 O4 115.5(4) . .
O55 K1 O65 145.7(5) . .
O57 K1 O65 57.2(4) . .
O40 K1 O65 58.6(4) . .
O8 K1 O65 116.9(4) . .
O4 K1 O65 117.5(4) . .
O55 K1 O126 89.3(4) . .
O57 K1 O126 153.5(5) . .
O40 K1 O126 91.7(4) . .
O8 K1 O126 115.1(4) . .
O4 K1 O126 60.7(4) . .
O65 K1 O126 119.2(4) . .
O55 K1 O129 89.5(4) . .
O57 K1 O129 91.8(4) . .
O40 K1 O129 153.3(4) . .
O8 K1 O129 60.2(4) . .
O4 K1 O129 115.9(4) . .
O65 K1 O129 118.3(5) . .
O126 K1 O129 66.2(4) . .
O55 K1 O136 156.6(4) . .
O57 K1 O136 88.0(4) . .
O40 K1 O136 88.5(4) . .
O8 K1 O136 118.1(5) . .
O4 K1 O136 118.8(4) . .
O65 K1 O136 57.7(4) . .
O126 K1 O136 71.4(4) . .
O129 K1 O136 71.0(4) . .
O55 K1 Na1 115.2(3) . .
O57 K1 Na1 112.5(4) . .
O40 K1 Na1 112.3(3) . .
O8 K1 Na1 101.2(4) . .
O4 K1 Na1 101.7(3) . .
O65 K1 Na1 99.1(3) . .
O126 K1 Na1 41.1(3) . .
O129 K1 Na1 41.1(3) . .
O136 K1 Na1 41.5(3) . .
O55 K1 W2 116.1(3) . .
O57 K1 W2 114.4(3) . .
O40 K1 W2 19.4(3) . .
O8 K1 W2 165.9(4) . .
O4 K1 W2 61.0(2) . .
O65 K1 W2 59.7(3) . .
O126 K1 W2 76.1(3) . .
O129 K1 W2 133.9(3) . .
O136 K1 W2 72.7(3) . .
Na1 K1 W2 92.92(15) . .
O55 K1 W5 116.0(3) . .
O57 K1 W5 18.8(3) . .
O40 K1 W5 114.2(3) . .
O8 K1 W5 61.3(3) . .
O4 K1 W5 164.6(3) . .
O65 K1 W5 58.3(3) . .
O126 K1 W5 134.7(3) . .
O129 K1 W5 76.6(3) . .
O136 K1 W5 72.8(3) . .
Na1 K1 W5 93.71(17) . .
W2 K1 W5 117.88(9) . .
O134 Na1 O127 95.0(8) . .
O134 Na1 O126 94.9(8) . .
O127 Na1 O126 170.0(6) . .
O134 Na1 O129 105.2(7) . .
O127 Na1 O129 96.0(6) . .
O126 Na1 O129 83.1(6) . .
O134 Na1 O128 84.7(7) . .
O127 Na1 O128 78.6(6) . .
O126 Na1 O128 100.5(6) . .
O129 Na1 O128 169.3(6) . .
O134 Na1 O136 162.3(7) . .
O127 Na1 O136 79.1(6) . .
O126 Na1 O136 91.0(6) . .
O129 Na1 O136 92.1(5) . .
O128 Na1 O136 77.8(5) . .
O134 Na1 Na2 116.8(7) . .
O127 Na1 Na2 48.3(4) . .
O126 Na1 Na2 124.6(5) . .
O129 Na1 Na2 124.7(4) . .
O128 Na1 Na2 45.2(4) . .
O136 Na1 Na2 47.4(4) . .
O134 Na1 K1 139.0(7) . .
O127 Na1 K1 120.0(4) . .
O126 Na1 K1 51.8(4) . .
O129 Na1 K1 54.2(4) . .
O128 Na1 K1 120.5(5) . .
O136 Na1 K1 55.6(4) . .
Na2 Na1 K1 103.0(3) . .
O123 Na2 O128 115.3(7) . .
O123 Na2 O136 156.6(8) . .
O128 Na2 O136 76.1(5) . .
O123 Na2 O103 76.6(8) . .
O128 Na2 O103 83.1(5) . .
O136 Na2 O103 85.0(6) . .
O123 Na2 O28 89.7(7) . .
O128 Na2 O28 153.7(5) . .
O136 Na2 O28 83.9(5) . .
O103 Na2 O28 112.3(5) . .
O123 Na2 O127 127.5(9) . .
O128 Na2 O127 75.0(5) . .
O136 Na2 O127 74.2(5) . .
O103 Na2 O127 152.8(6) . .
O28 Na2 O127 83.2(4) . .
O123 Na2 O35 69.1(8) . 4
O128 Na2 O35 80.1(5) . 4
O136 Na2 O35 134.3(5) . 4
O103 Na2 O35 130.1(5) . 4
O28 Na2 O35 102.8(5) . 4
O127 Na2 O35 62.2(5) . 4
O123 Na2 Na1 155.9(7) . .
O128 Na2 Na1 45.0(4) . .
O136 Na2 Na1 45.3(3) . .
O103 Na2 Na1 108.9(5) . .
O28 Na2 Na1 108.7(4) . .
O127 Na2 Na1 43.8(4) . .
O35 Na2 Na1 91.1(3) 4 .
W7 O1 W1 119.5(6) . .
W3 O2 W20 117.0(6) . .
W31 O3 W25 137.4(8) . .
W31 O3 W8 124.0(6) . .
W25 O3 W8 92.8(4) . .
W26 O4 K1 154.8(7) . .
W31 O5 W18 137.2(6) . .
W31 O5 W27 123.5(5) . .
W18 O5 W27 93.6(5) . .
W12 O6 W3 144.9(8) . .
W32 O7 W11 142.9(8) . .
W22 O8 K1 153.6(8) . .
W1 O9 W11 141.6(7) . .
W4 O11 W9 146.8(8) . .
W35 O12 W23 94.7(5) . .
W35 O12 W9 94.2(5) . .
W23 O12 W9 92.8(4) . .
W35 O12 W5 170.1(6) . .
W23 O12 W5 92.5(4) . .
W9 O12 W5 92.3(5) . .
W5 O14 W28 137.5(7) . .
W5 O14 W21 121.9(7) . .
W28 O14 W21 93.3(4) . .
W1 O15 W13 150.7(7) . .
W7 O16 W3 158.7(6) . .
W18 O17 W33 144.7(7) . .
W30 O18 W14 157.7(9) . .
W25 O19 W29 147.5(8) . .
W11 O20 W4 151.3(7) . .
W7 O21 W6 147.6(7) . .
W32 O22 W4 118.8(6) . .
W30 O23 W12 145.4(7) . .
W16 O24 W8 151.7(7) . .
W14 O25 W19 147.2(7) . .
W6 O26 W12 114.5(7) . .
W9 O28 Na2 133.2(6) . .
W27 O29 W8 152.5(6) . .
W36 O30 W25 158.6(7) . .
W26 O31 W14 147.9(7) . .
W17 O34 W21 150.2(7) . .
W30 O35 W20 116.2(7) . .
W30 O35 Na2 113.3(5) . 4_545
W20 O35 Na2 126.5(6) . 4_545
W29 O36 W34 115.7(7) . .
W21 O37 W22 143.1(8) . .
W36 O38 W34 146.5(8) . .
W8 O39 W22 144.1(7) . .
W2 O40 K1 127.7(8) . .
W10 O41 W17 118.4(6) . .
W6 O42 W2 115.0(7) . .
W2 O43 W1 122.9(6) . .
W2 O43 W7 137.5(8) . .
W1 O43 W7 92.9(4) . .
W35 O44 W15 144.6(8) . .
W16 O45 W36 96.0(5) . .
W16 O45 W24 95.8(6) . .
W36 O45 W24 93.8(4) . .
W10 O46 W4 159.6(7) . .
W28 O48 W23 145.2(8) . .
W13 O49 W14 117.5(7) . .
W5 O50 W32 125.3(7) . .
W5 O50 W4 135.2(7) . .
W32 O50 W4 93.4(5) . .
W19 O51 W2 113.7(6) . .
W36 O52 W16 118.9(6) . .
W17 O53 W32 153.8(7) . .
W33 O54 W31 94.2(5) . .
W33 O54 W29 93.7(6) . .
W31 O54 W29 93.5(5) . .
W33 O54 W34 94.1(5) . .
W31 O54 W34 168.9(7) . .
W29 O54 W34 93.4(6) . .
W31 O55 K1 135.3(7) . .
W19 O56 W6 112.8(8) . .
W5 O57 K1 129.5(7) . .
W6 O59 W19 94.4(6) . .
W6 O59 W12 94.2(5) . .
W19 O59 W12 94.1(4) . .
W6 O59 W2 94.0(5) . .
W19 O59 W2 93.4(4) . .
W12 O59 W2 168.5(8) . .
W25 O60 W8 118.3(6) . .
W11 O61 W7 146.6(9) . .
W12 O62 W19 115.4(6) . .
W23 O64 W5 114.8(6) . .
W11 O65 K1 154.8(8) . .
W3 O68 W30 117.5(6) . .
W13 O70 W26 141.4(7) . .
W21 O71 W32 153.5(9) . .
W9 O72 W35 115.3(7) . .
W20 O75 W1 151.8(7) . .
W2 O76 W14 136.8(7) . .
W2 O76 W13 124.4(6) . .
W14 O76 W13 93.2(6) . .
W9 O78 W23 113.2(6) . .
W34 O79 W24 141.7(6) . .
W28 O80 W21 120.3(6) . .
W33 O81 W31 112.2(6) . .
W15 O82 W10 94.4(5) . .
W15 O82 W17 95.1(4) . .
W10 O82 W17 95.2(4) . .
W30 O83 W20 96.5(5) . .
W30 O83 W3 93.7(4) . .
W20 O83 W3 95.2(4) . .
W27 O84 W26 142.9(6) . .
W18 O87 W24 160.2(11) . .
W18 O88 W27 117.9(8) . .
W15 O90 W28 158.6(7) . .
W15 O91 W10 115.9(7) . .
W35 O93 W10 145.1(8) . .
W29 O97 W31 112.1(7) . .
W34 O99 W33 116.5(6) . .
W16 O100 W27 150.7(9) . .
W26 O101 W18 146.4(8) . .
W15 O102 W17 117.8(6) . .
W6 O103 Na2 134.3(7) . .
W24 O104 W16 118.0(8) . .
W23 O105 W35 116.1(7) . .
W22 O106 W28 145.2(7) . .
W9 O108 W5 114.9(7) . .
W20 O110 W13 154.0(8) . .
W33 O111 W29 114.9(8) . .
W24 O118 W36 116.3(6) . .
W25 O119 W22 147.7(10) . .
Na1 O126 K1 87.1(4) . .
Na1 O127 Na2 87.9(6) . .
Na1 O128 Na2 89.8(5) . .
Na1 O129 K1 84.7(5) . .
Na1 O136 Na2 87.3(5) . .
Na1 O136 K1 82.9(4) . .
Na2 O136 K1 170.2(5) . .
C1 N1 C2 110.8(19) . .
C4 N2 C3 112.7(19) . .
C5 N3 C6 113(2) . .
C7 N4 C8 113.4(18) . .
C9 N5 C10 126(3) . .
C11' N6 N6' 158(10) . .
C11' N6 C12 151(9) . .
N6' N6 C12 31(4) . .
C11' N6 C11 66(5) . .
N6' N6 C11 104(8) . .
C12 N6 C11 134(5) . .
C11' N6 C12' 98(9) . .
N6' N6 C12' 61(7) . .
C12 N6 C12' 70(5) . .
C11 N6 C12' 81(6) . .
N6 N6' C12 123(7) . .
N6 N6' C11' 10(6) . .
C12 N6' C11' 127(5) . .
N6 N6' C12' 91(8) . .
C12 N6' C12' 97(8) . .
C11' N6' C12' 81(6) . .
N6 N6' C11 52(5) . .
C12 N6' C11 171(5) . .
C11' N6' C11 47(2) . .
C12' N6' C11 76(6) . .
C14 N7 C13 112(2) . .
C16 N8 C15 59(3) . .
C17 N9 C18 141(5) . .
C11' C11 N6 29(2) . .
C11' C11 N6' 52(2) . .
N6 C11 N6' 25(3) . .
N6 C11' C11 86(5) . .
N6 C11' N6' 11(7) . .
C11 C11' N6' 81(4) . .
N6 C11' C12' 61(8) . .
C11 C11' C12' 76(5) . .
N6' C11' C12' 50(3) . .
N6' C12 N6 26(4) . .
N6' C12 C12' 53(5) . .
N6 C12 C12' 60(5) . .
N6' C12' N6 28(2) . .
N6' C12' C12 29(3) . .
N6 C12' C12 50(2) . .
N6' C12' C11' 49(3) . .
N6 C12' C11' 22(3) . .
C12 C12' C11' 70(3) . .
C16 C15 N8 60.0(18) . .
C15 C16 N8 60.6(17) . .

loop_
_geom_bond_atom_site_label_1
_geom_bond_atom_site_label_2
_geom_bond_distance
_geom_bond_site_symmetry_2
W1 O33 1.710(13) .
W1 O9 1.884(14) .
W1 O15 1.901(11) .
W1 O1 1.938(12) .
W1 O75 1.952(13) .
W1 O43 2.276(14) .
W2 O40 1.705(12) .
W2 O76 1.846(16) .
W2 O43 1.890(12) .
W2 O42 1.965(16) .
W2 O51 2.004(13) .
W2 O59 2.260(12) .
W2 K1 4.057(4) .
W3 O92 1.743(12) .
W3 O68 1.886(12) .
W3 O6 1.912(14) .
W3 O2 1.929(14) .
W3 O16 1.957(12) .
W3 O83 2.270(11) .
W4 O96 1.687(11) .
W4 O11 1.854(15) .
W4 O46 1.915(12) .
W4 O20 1.920(12) .
W4 O22 1.959(14) .
W4 O50 2.286(12) .
W5 O57 1.700(15) .
W5 O14 1.881(12) .
W5 O50 1.885(12) .
W5 O108 1.980(13) .
W5 O64 2.007(13) .
W5 O12 2.269(14) .
W5 K1 4.074(4) .
W6 O103 1.716(16) .
W6 O42 1.896(13) .
W6 O21 1.908(12) .
W6 O26 1.933(13) .
W6 O56 1.990(12) .
W6 O59 2.193(15) .
W6 W19 3.2302(11) .
W7 O69 1.708(12) .
W7 O16 1.858(12) .
W7 O21 1.894(14) .
W7 O1 1.901(13) .
W7 O61 1.963(14) .
W7 O43 2.298(12) .
W8 O121 1.705(14) .
W8 O39 1.849(12) .
W8 O29 1.919(12) .
W8 O60 1.933(13) .
W8 O24 1.974(12) .
W8 O3 2.316(13) .
W9 O28 1.745(11) .
W9 O108 1.876(16) .
W9 O72 1.907(14) .
W9 O78 1.919(12) .
W9 O11 1.999(12) .
W9 O12 2.239(11) .
W9 W23 3.2391(10) .
W10 O73 1.737(14) .
W10 O46 1.890(12) .
W10 O41 1.903(14) .
W10 O93 1.936(15) .
W10 O91 1.955(14) .
W10 O82 2.244(12) .
W11 O65 1.681(13) .
W11 O61 1.883(13) .
W11 O20 1.887(13) .
W11 O7 1.962(12) .
W11 O9 1.965(16) .
W11 O47 2.329(12) .
W12 O95 1.719(13) .
W12 O6 1.899(12) .
W12 O23 1.913(15) .
W12 O62 1.924(12) .
W12 O26 1.934(15) .
W12 O59 2.247(12) .
W13 O67 1.704(15) .
W13 O70 1.880(12) .
W13 O49 1.916(11) .
W13 O110 1.948(11) .
W13 O15 1.955(11) .
W13 O76 2.313(15) .
W14 O98 1.706(12) .
W14 O25 1.832(15) .
W14 O31 1.911(12) .
W14 O18 1.960(12) .
W14 O49 1.967(15) .
W14 O76 2.254(12) .
W15 O27 1.729(14) .
W15 O90 1.892(13) .
W15 O102 1.904(14) .
W15 O44 1.925(13) .
W15 O91 1.928(12) .
W15 O82 2.241(13) .
W16 O116 1.708(15) .
W16 O24 1.843(13) .
W16 O100 1.847(13) .
W16 O52 1.954(14) .
W16 O104 1.981(12) .
W16 O45 2.214(14) .
W17 O94 1.754(14) .
W17 O53 1.834(12) .
W17 O34 1.845(12) .
W17 O41 1.964(13) .
W17 O102 1.971(15) .
W17 O82 2.254(14) .
W18 O115 1.730(14) .
W18 O17 1.862(16) .
W18 O87 1.902(12) .
W18 O88 1.927(14) .
W18 O101 1.983(12) .
W18 O5 2.243(12) .
W19 O107 1.713(14) .
W19 O51 1.880(12) .
W19 O56 1.889(15) .
W19 O62 1.934(12) .
W19 O25 2.013(15) .
W19 O59 2.210(12) .
W20 O13 1.719(15) .
W20 O75 1.870(13) .
W20 O110 1.871(11) .
W20 O35 1.966(12) .
W20 O2 1.967(11) .
W20 O83 2.228(14) .
W21 O109 1.719(14) .
W21 O37 1.862(12) .
W21 O71 1.880(12) .
W21 O80 1.916(13) .
W21 O34 1.972(13) .
W21 O14 2.305(14) .
W22 O8 1.676(13) .
W22 O106 1.886(15) .
W22 O119 1.921(12) .
W22 O37 1.959(12) .
W22 O39 1.966(14) .
W22 O10 2.318(12) .
W23 O58 1.737(12) .
W23 O64 1.852(14) .
W23 O105 1.890(14) .
W23 O78 1.962(12) .
W23 O48 1.973(12) .
W23 O12 2.235(11) .
W24 O114 1.718(14) .
W24 O104 1.887(15) .
W24 O118 1.900(13) .
W24 O87 1.926(13) .
W24 O79 1.936(16) .
W24 O45 2.256(12) .
W25 O77 1.701(14) .
W25 O19 1.858(13) .
W25 O119 1.914(12) .
W25 O60 1.927(14) .
W25 O30 1.961(13) .
W25 O3 2.259(13) .
W26 O4 1.701(15) .
W26 O101 1.886(12) .
W26 O31 1.906(12) .
W26 O70 1.971(12) .
W26 O84 1.971(12) .
W26 O112 2.321(16) .
W27 O86 1.736(15) .
W27 O84 1.869(12) .
W27 O29 1.908(12) .
W27 O88 1.932(12) .
W27 O100 1.990(12) .
W27 O5 2.291(13) .
W28 O32 1.684(13) .
W28 O48 1.886(14) .
W28 O80 1.911(15) .
W28 O90 1.918(12) .
W28 O106 1.950(13) .
W28 O14 2.258(12) .
W29 O117 1.717(17) .
W29 O97 1.889(13) .
W29 O111 1.927(13) .
W29 O36 1.930(11) .
W29 O19 1.982(12) .
W29 O54 2.227(17) .
W29 W31 3.2346(14) .
W29 W33 3.2363(13) .
W30 O85 1.720(14) .
W30 O18 1.863(12) .
W30 O23 1.892(15) .
W30 O35 1.946(14) .
W30 O68 1.950(11) .
W30 O83 2.226(12) .
W31 O55 1.701(12) .
W31 O3 1.858(11) .
W31 O5 1.884(14) .
W31 O97 2.009(17) .
W31 O81 2.020(12) .
W31 O54 2.215(13) .
W32 O74 1.719(16) .
W32 O22 1.896(12) .
W32 O7 1.900(12) .
W32 O71 1.949(11) .
W32 O53 1.984(12) .
W32 O50 2.275(15) .
W33 O66 1.712(13) .
W33 O81 1.885(12) .
W33 O111 1.913(16) .
W33 O99 1.935(12) .
W33 O17 1.995(17) .
W33 O54 2.210(12) .
W34 O113 1.730(13) .
W34 O79 1.906(17) .
W34 O38 1.917(12) .
W34 O99 1.930(13) .
W34 O36 1.944(15) .
W34 O54 2.281(12) .
W35 O63 1.683(16) .
W35 O93 1.884(14) .
W35 O44 1.923(12) .
W35 O72 1.945(12) .
W35 O105 1.956(12) .
W35 O12 2.202(14) .
W36 O89 1.727(13) .
W36 O30 1.855(13) .
W36 O52 1.889(16) .
W36 O38 1.901(14) .
W36 O118 1.964(14) .
W36 O45 2.239(13) .
K1 O55 2.758(13) .
K1 O57 2.777(12) .
K1 O40 2.783(16) .
K1 O8 2.811(14) .
K1 O4 2.852(14) .
K1 O65 2.905(13) .
K1 O126 2.908(14) .
K1 O129 3.010(18) .
K1 O136 3.075(15) .
K1 Na1 3.697(10) .
Na1 O134 2.34(2) .
Na1 O127 2.401(18) .
Na1 O126 2.433(17) .
Na1 O129 2.440(15) .
Na1 O128 2.448(15) .
Na1 O136 2.466(14) .
Na1 Na2 3.463(11) .
Na2 O123 2.24(3) .
Na2 O128 2.456(16) .
Na2 O136 2.552(18) .
Na2 O103 2.560(17) .
Na2 O28 2.563(14) .
Na2 O127 2.586(16) .
Na2 O35 2.980(17) 4
O35 Na2 2.980(17) 4_545
N1 C1 1.46(3) .
N1 C2 1.49(3) .
N2 C4 1.44(3) .
N2 C3 1.50(3) .
N3 C5 1.46(3) .
N3 C6 1.46(3) .
N4 C7 1.42(3) .
N4 C8 1.45(2) .
N5 C9 1.456(18) .
N5 C10 1.459(17) .
N6 C11' 0.72(6) .
N6 N6' 0.79(5) .
N6 C12 1.50(2) .
N6 C11 1.50(2) .
N6 C12' 1.71(10) .
N6' C12 0.91(5) .
N6' C11' 1.49(2) .
N6' C12' 1.50(2) .
N6' C11 1.86(7) .
N7 C14 1.483(18) .
N7 C13 1.487(18) .
N8 C16 1.493(19) .
N8 C15 1.50(2) .
N9 C17 1.49(2) .
N9 C18 1.49(2) .
C11 C11' 1.37(6) .
C11' C12' 1.94(12) .
C12 C12' 1.85(10) .
C15 C16 1.48(7) .
